data_1573111
loop_
_publ_author_name
'Wu, Weikang'
'Rajeshkumar, Thayalan'
'Zhu, Shan'
'Chai, Fuxiang'
'Hong, Dongjing'
'Huang, Zeming'
'Yuan, Qingbing'
'Maron, Laurent'
'Wang, Shaowu'

_publ_section_title
;
 Rare-earth metal complexes bearing electrophilic and nucleophilic carbon
 centres and their unique reactivity patterns towards pyridine
 derivatives.
;
_journal_issue 48
_journal_name_full 'Chemical science'
_journal_page_first 20315
_journal_page_last 20327
_journal_paper_doi 10.1039/d4sc04197f
_journal_volume 15
_journal_year 2024
_chemical_formula_moiety 'C66 H87 Dy N10, 2(C4 H8 O)'
_chemical_formula_sum 'C74 H103 Dy N10 O2'
_chemical_formula_weight 1327.16
_space_group_crystal_system monoclinic
_space_group_IT_number 14
_space_group_name_Hall '-P 2ybc'
_space_group_name_H-M_alt 'P 1 21/c 1'
_atom_sites_solution_hydrogens geom
_atom_sites_solution_primary iterative
_audit_creation_date 2024-04-16
_audit_creation_method
;
Olex2 1.5
(compiled 2023.08.24 svn.re1ec1418 for OlexSys, GUI svn.r6817)
;
_audit_update_record
;
2024-05-29 deposited with the CCDC.	2024-11-12 downloaded from the CCDC.
;
_cell_angle_alpha 90
_cell_angle_beta 93.6530(10)
_cell_angle_gamma 90
_cell_formula_units_Z 4
_cell_length_a 12.8231(6)
_cell_length_b 23.6040(11)
_cell_length_c 23.0899(10)
_cell_measurement_reflns_used 9925
_cell_measurement_temperature 300
_cell_measurement_theta_max 21.25
_cell_measurement_theta_min 2.35
_cell_volume 6974.6(6)
_computing_molecular_graphics 'Olex2 1.5 (Dolomanov et al., 2009)'
_computing_publication_material 'Olex2 1.5 (Dolomanov et al., 2009)'
_computing_structure_refinement 'SHELXL 2018/3 (Sheldrick, 2015)'
_computing_structure_solution 'olex2.solve 1.5 (Bourhis et al., 2015)'
_diffrn_ambient_temperature 300
_diffrn_measured_fraction_theta_full 0.998
_diffrn_measured_fraction_theta_max 0.998
_diffrn_measurement_device_type 'Bruker APEX-II CCD'
_diffrn_measurement_method '\f and \w scans'
_diffrn_radiation_type MoK\a
_diffrn_radiation_wavelength 0.71073
_diffrn_reflns_av_R_equivalents 0.0771
_diffrn_reflns_av_unetI/netI 0.0580
_diffrn_reflns_Laue_measured_fraction_full 0.998
_diffrn_reflns_Laue_measured_fraction_max 0.998
_diffrn_reflns_limit_h_max 15
_diffrn_reflns_limit_h_min -15
_diffrn_reflns_limit_k_max 27
_diffrn_reflns_limit_k_min -28
_diffrn_reflns_limit_l_max 27
_diffrn_reflns_limit_l_min -27
_diffrn_reflns_number 67930
_diffrn_reflns_point_group_measured_fraction_full 0.998
_diffrn_reflns_point_group_measured_fraction_max 0.998
_diffrn_reflns_theta_full 24.999
_diffrn_reflns_theta_max 24.999
_diffrn_reflns_theta_min 1.235
_diffrn_standards_number 0
_exptl_absorpt_coefficient_mu 1.123
_exptl_absorpt_correction_T_max 0.840
_exptl_absorpt_correction_T_min 0.440
_exptl_absorpt_correction_type multi-scan
_exptl_crystal_colour 'clear light black'
_exptl_crystal_colour_lustre clear
_exptl_crystal_colour_modifier light
_exptl_crystal_colour_primary black
_exptl_crystal_density_diffrn 1.264
_exptl_crystal_description block
_exptl_crystal_F_000 2796
_exptl_crystal_size_max 0.21
_exptl_crystal_size_mid 0.2
_exptl_crystal_size_min 0.19
_refine_diff_density_max 0.423
_refine_diff_density_min -0.349
_refine_diff_density_rms 0.062
_refine_ls_extinction_method none
_refine_ls_goodness_of_fit_ref 1.018
_refine_ls_hydrogen_treatment constr
_refine_ls_matrix_type full
_refine_ls_number_parameters 1184
_refine_ls_number_reflns 12261
_refine_ls_number_restraints 1581
_refine_ls_restrained_S_all 0.984
_refine_ls_R_factor_all 0.0795
_refine_ls_R_factor_gt 0.0422
_refine_ls_shift/su_max 0.001
_refine_ls_shift/su_mean 0.000
_refine_ls_structure_factor_coef Fsqd
_refine_ls_weighting_details 'w=1/[\s^2^(Fo^2^)+(0.0295P)^2^+5.3693P] where P=(Fo^2^+2Fc^2^)/3'
_refine_ls_weighting_scheme calc
_refine_ls_wR_factor_gt 0.0762
_refine_ls_wR_factor_ref 0.0890
_reflns_Friedel_coverage 0.000
_reflns_number_gt 8335
_reflns_number_total 12261
_reflns_threshold_expression 'I > 2\s(I)'
_cod_data_source_file d4sc04197f4.cif
_cod_data_source_block 9
_cod_depositor_comments 'Adding full bibliography for 1573095--1573138.cif.'
_cod_database_code 1573111
_shelx_shelxl_version_number 2018/3
_shelx_space_group_comment
;
The symmetry employed for this shelxl refinement is uniquely defined
by the following loop, which should always be used as a source of
symmetry information in preference to the above space-group names.
They are only intended as comments.
;
_shelx_estimated_absorpt_t_max 0.815
_shelx_estimated_absorpt_t_min 0.798
_olex2_refinement_description
;
1. Fixed Uiso
 At 1.2 times of:
  All C(H) groups, All C(H,H) groups, All C(H,H,H,H) groups
 At 1.5 times of:
  All C(H,H,H) groups
2. Restrained distances
 N3-C17 \\sim N3-C17A
 with sigma of 0.02
 C15-C14 \\sim C15A-C14A \\sim C14-C13 \\sim C14A-C13A \\sim C13-C12 \\sim
C13A-C12A \\sim C12-C11 ~
 C12A-C11A
 with sigma of 0.02
 C9-C10 \\sim C9-C10A
 with sigma of 0.02
 N2-C10 \\sim N2A-C10A \\sim N2A-C15A \\sim N2-C15 \\sim N2A-C11A \\sim N2-C11
 with sigma of 0.02
 N5-C41 \\sim N5-C41A \\sim N5-C37A \\sim N5-C37
 with sigma of 0.02
 C41-C40 \\sim C41A-C40A \\sim C40A-C39A \\sim C40-C39 \\sim C39-C38 \\sim
C39A-C38A \\sim C38A-C37A ~
 C38-C37
 with sigma of 0.02
 N10-C65A \\sim N10-C65 \\sim N10-C66 \\sim N10-C66A
 with sigma of 0.02
 O1-C67 \\sim O1A-C67A \\sim O1-C70 \\sim O1A-C70A
 with sigma of 0.02
 C68A-C67A \\sim C68-C67 \\sim C69A-C68A \\sim C69-C68 \\sim C70A-C69A \\sim
C70-C69
 with sigma of 0.02
 O2-C71A \\sim O2A-C71 \\sim O2-C74A \\sim O2A-C74
 with sigma of 0.02
 C71-C72 \\sim C72-C73 \\sim C71A-C72A \\sim C74-C73 \\sim C72A-C73A \\sim
C74A-C73A
 with sigma of 0.02
3. Uiso/Uaniso restraints and constraints
N3 \\sim C17 \\sim C18 \\sim C19 \\sim C20 \\sim C21 \\sim C22 \\sim C23 \\sim
C24 \\sim C25 \\sim C26 \\sim C17A \\sim C18A \\sim C19A \\sim C20A \\sim C21A
\\sim C22A \\sim C23A \\sim C24A \\sim C25A \\sim C26A: within 2A with sigma of
0.01 and sigma for terminal atoms of 0.02 within 2A
C9 \\sim N2 \\sim C10 \\sim C11 \\sim C12 \\sim C13 \\sim C14 \\sim C15 \\sim
N2A \\sim C10A \\sim C11A \\sim C12A \\sim C13A \\sim C14A \\sim C15A: within
2A with sigma of 0.01 and sigma for terminal atoms of 0.02 within 2A
N5 \\sim C37 \\sim C38 \\sim C39 \\sim C40 \\sim C41 \\sim C37A \\sim C38A
\\sim C39A \\sim C40A \\sim C41A: within 2A with sigma of 0.01 and sigma for
terminal atoms of 0.02 within 2A
N10 \\sim C65 \\sim C66 \\sim C65A \\sim C66A: within 2A with sigma of 0.01 and
sigma for terminal atoms of 0.02 within 2A
C43 \\sim C44 \\sim C45 \\sim C46 \\sim C47 \\sim C48 \\sim C49 \\sim C50 \\sim
C51 \\sim C52 \\sim C44A \\sim C45A \\sim C46A \\sim C47A \\sim C48A \\sim C49A
\\sim C50A \\sim C51A \\sim C52A: within 2A with sigma of 0.01 and sigma for
terminal atoms of 0.02 within 2A
O1 \\sim C67 \\sim C68 \\sim C69 \\sim C70 \\sim O1A \\sim C67A \\sim C68A
\\sim C69A \\sim C70A: within 2A with sigma of 0.01 and sigma for terminal
atoms of 0.02 within 2A
O2A \\sim C73 \\sim C72 \\sim C71 \\sim C74 \\sim O2 \\sim C73A \\sim C72A
\\sim C71A \\sim C74A: within 2A with sigma of 0.01 and sigma for terminal
atoms of 0.02 within 2A
4. Same fragment restrains
{N3, C17A, C18A, C19A, C20A, C21A, C22A, C23A, C24A, C25A, C26A} sigma for 1-2:
0.02, 1-3: 0.04
as in
{N3, C17, C18, C19, C20, C21, C22, C23, C24, C25, C26}
{O2, C73A, C72A, C71A, C74A} sigma for 1-2: 0.02, 1-3: 0.04
as in
{O2A, C73, C72, C71, C74}
{C43, C44A, C45A, C46A, C47A, C48A, C49A, C50A, C51A, C52A} sigma for 1-2:
0.02, 1-3: 0.04
as in
{C43, C44, C45, C46, C47, C48, C49, C50, C51, C52}
{O1A, C67A, C68A, C69A, C70A} sigma for 1-2: 0.02, 1-3: 0.04
as in
{O1, C67, C68, C69, C70}
{C9, N2, C10A, C11A, C12A, C13A, C14A, C15A} sigma for 1-2: 0.02, 1-3: 0.04
as in
{C9, N2, C10, C11, C12, C13, C14, C15}
{N10, C65A, C66A} sigma for 1-2: 0.02, 1-3: 0.04
as in
{N10, C65, C66}
{N5, C37A, C38A, C39A, C40A, C41A} sigma for 1-2: 0.02, 1-3: 0.04
as in
{N5, C37, C38, C39, C40, C41}
5. Others
 Sof(C17A)=Sof(C18A)=Sof(H18C)=Sof(H18D)=Sof(C19A)=Sof(H19C)=Sof(H19D)=
 Sof(C20A)=Sof(H20C)=Sof(H20D)=Sof(C21A)=Sof(H21A)=Sof(C22A)=Sof(H22C)=
 Sof(H22D)=Sof(C23A)=Sof(H23A)=Sof(C24A)=Sof(H24C)=Sof(H24D)=Sof(C25A)=
 Sof(H25A)=Sof(C26A)=Sof(H26C)=Sof(H26D)=1-FVAR(1)
 Sof(C17)=Sof(C18)=Sof(H18A)=Sof(H18B)=Sof(C19)=Sof(H19A)=Sof(H19B)=Sof(C20)=
 Sof(H20A)=Sof(H20B)=Sof(C21)=Sof(H21)=Sof(C22)=Sof(H22A)=Sof(H22B)=Sof(C23)=
 Sof(H23)=Sof(C24)=Sof(H24A)=Sof(H24B)=Sof(C25)=Sof(H25)=Sof(C26)=Sof(H26A)=
 Sof(H26B)=FVAR(1)
 Sof(H9BC)=Sof(H9BD)=Sof(N2A)=Sof(C10A)=Sof(H10C)=Sof(H10D)=Sof(C11A)=
 Sof(H11C)=Sof(H11D)=Sof(C12A)=Sof(H12C)=Sof(H12D)=Sof(C13A)=Sof(H13C)=
 Sof(H13D)=Sof(C14A)=Sof(H14C)=Sof(H14D)=Sof(C15A)=Sof(H15C)=Sof(H15D)=1-FVAR(2)
 Sof(H9AA)=Sof(H9AB)=Sof(N2)=Sof(C10)=Sof(H10A)=Sof(H10B)=Sof(C11)=Sof(H11A)=
 Sof(H11B)=Sof(C12)=Sof(H12A)=Sof(H12B)=Sof(C13)=Sof(H13A)=Sof(H13B)=Sof(C14)=
 Sof(H14A)=Sof(H14B)=Sof(C15)=Sof(H15A)=Sof(H15B)=FVAR(2)
 Sof(C37A)=Sof(H37C)=Sof(H37D)=Sof(C38A)=Sof(H38C)=Sof(H38D)=Sof(C39A)=
 Sof(H39C)=Sof(H39D)=Sof(C40A)=Sof(H40C)=Sof(H40D)=Sof(C41A)=Sof(H41C)=
 Sof(H41D)=1-FVAR(3)
 Sof(C37)=Sof(H37A)=Sof(H37B)=Sof(C38)=Sof(H38A)=Sof(H38B)=Sof(C39)=Sof(H39A)=
 Sof(H39B)=Sof(C40)=Sof(H40A)=Sof(H40B)=Sof(C41)=Sof(H41A)=Sof(H41B)=FVAR(3)
 Sof(C65A)=Sof(H65D)=Sof(H65E)=Sof(H65F)=Sof(C66A)=Sof(H66D)=Sof(H66E)=
 Sof(H66F)=1-FVAR(4)
 Sof(C65)=Sof(H65A)=Sof(H65B)=Sof(H65C)=Sof(C66)=Sof(H66A)=Sof(H66B)=Sof(H66C)=
 FVAR(4)
 Sof(C44A)=Sof(H44C)=Sof(H44D)=Sof(C45A)=Sof(H45C)=Sof(H45D)=Sof(C46A)=
 Sof(H46C)=Sof(H46D)=Sof(C47A)=Sof(H47A)=Sof(C48A)=Sof(H48C)=Sof(H48D)=
 Sof(C49A)=Sof(H49A)=Sof(C50A)=Sof(H50C)=Sof(H50D)=Sof(C51A)=Sof(H51A)=
 Sof(C52A)=Sof(H52C)=Sof(H52D)=1-FVAR(5)
 Sof(C44)=Sof(H44A)=Sof(H44B)=Sof(C45)=Sof(H45A)=Sof(H45B)=Sof(C46)=Sof(H46A)=
 Sof(H46B)=Sof(C47)=Sof(H47)=Sof(C48)=Sof(H48A)=Sof(H48B)=Sof(C49)=Sof(H49)=
 Sof(C50)=Sof(H50A)=Sof(H50B)=Sof(C51)=Sof(H51)=Sof(C52)=Sof(H52A)=Sof(H52B)=
 FVAR(5)
 Sof(O1A)=Sof(C67A)=Sof(H67C)=Sof(H67D)=Sof(C68A)=Sof(H68C)=Sof(H68D)=
 Sof(C69A)=Sof(H69C)=Sof(H69D)=Sof(C70A)=Sof(H70C)=Sof(H70D)=1-FVAR(6)
 Sof(O1)=Sof(C67)=Sof(H67A)=Sof(H67B)=Sof(C68)=Sof(H68A)=Sof(H68B)=Sof(C69)=
 Sof(H69A)=Sof(H69B)=Sof(C70)=Sof(H70A)=Sof(H70B)=FVAR(6)
 Sof(O2)=Sof(C73A)=Sof(H73C)=Sof(H73D)=Sof(C72A)=Sof(H72C)=Sof(H72D)=Sof(C71A)=
 Sof(H71C)=Sof(H71D)=Sof(C74A)=Sof(H74C)=Sof(H74D)=1-FVAR(7)
 Sof(O2A)=Sof(C73)=Sof(H73A)=Sof(H73B)=Sof(C72)=Sof(H72A)=Sof(H72B)=Sof(C71)=
 Sof(H71A)=Sof(H71B)=Sof(C74)=Sof(H74A)=Sof(H74B)=FVAR(7)
6.a Ternary CH refined with riding coordinates:
 C21(H21), C23(H23), C25(H25), C42(H42), C47(H47), C49(H49), C51(H51),
 C21A(H21A), C23A(H23A), C25A(H25A), C47A(H47A), C49A(H49A), C51A(H51A)
6.b Secondary CH2 refined with riding coordinates:
 C18(H18A,H18B), C19(H19A,H19B), C20(H20A,H20B), C22(H22A,H22B), C24(H24A,
 H24B), C26(H26A,H26B), C37(H37A,H37B), C38(H38A,H38B), C39(H39A,H39B),
 C40(H40A,H40B), C41(H41A,H41B), C9(H9AA,H9AB), C9(H9BC,H9BD), C10(H10A,H10B),
 C11(H11A,H11B), C12(H12A,H12B), C13(H13A,H13B), C14(H14A,H14B), C15(H15A,H15B),
  C35(H35A,H35B), C36(H36A,H36B), C44(H44A,H44B), C45(H45A,H45B), C46(H46A,
 H46B), C48(H48A,H48B), C50(H50A,H50B), C52(H52A,H52B), C73(H73A,H73B),
 C72(H72A,H72B), C71(H71A,H71B), C74(H74A,H74B), C67(H67A,H67B), C68(H68A,H68B),
  C69(H69A,H69B), C70(H70A,H70B), C67A(H67C,H67D), C68A(H68C,H68D), C69A(H69C,
 H69D), C70A(H70C,H70D), C73A(H73C,H73D), C72A(H72C,H72D), C71A(H71C,H71D),
 C74A(H74C,H74D), C10A(H10C,H10D), C11A(H11C,H11D), C12A(H12C,H12D), C13A(H13C,
 H13D), C14A(H14C,H14D), C15A(H15C,H15D), C18A(H18C,H18D), C19A(H19C,H19D),
 C20A(H20C,H20D), C22A(H22C,H22D), C24A(H24C,H24D), C26A(H26C,H26D), C37A(H37C,
 H37D), C38A(H38C,H38D), C39A(H39C,H39D), C40A(H40C,H40D), C41A(H41C,H41D),
 C44A(H44C,H44D), C45A(H45C,H45D), C46A(H46C,H46D), C48A(H48C,H48D), C50A(H50C,
 H50D), C52A(H52C,H52D)
6.c Aromatic/amide H refined with riding coordinates:
 C4(H4), C5(H5), C6(H6), C7(H7), C16(H16), C30(H30), C31(H31), C32(H32),
 C33(H33), C54(H54), C56(H56), C57(H57), C60(H60), C61(H61), C63(H63), C64(H64)
6.d Idealised Me refined as rotating group:
 C65(H65A,H65B,H65C), C66(H66A,H66B,H66C), C58(H58A,H58B,H58C), C59(H59A,H59B,
 H59C), C65A(H65D,H65E,H65F), C66A(H66D,H66E,H66F)
;
_olex2_submission_special_instructions 'No special instructions were received'

loop_
_space_group_symop_operation_xyz
'x, y, z'
'-x, y+1/2, -z+1/2'
'-x, -y, -z'
'x, -y-1/2, z-1/2'

loop_
_atom_site_label
_atom_site_type_symbol
_atom_site_fract_x
_atom_site_fract_y
_atom_site_fract_z
_atom_site_U_iso_or_equiv
_atom_site_adp_type
_atom_site_occupancy
_atom_site_site_symmetry_order
_atom_site_calc_flag
_atom_site_refinement_flags_posn
_atom_site_refinement_flags_adp
_atom_site_refinement_flags_occupancy
_atom_site_disorder_assembly
_atom_site_disorder_group
Dy1 Dy 0.30172(2) 0.59927(2) 0.29044(2) 0.04644(7) Uani 1 1 d . . . . .
N1 N 0.2072(3) 0.74725(17) 0.30592(17) 0.0604(10) Uani 1 1 d . . . . .
N3 N 0.2156(3) 0.60852(17) 0.19142(15) 0.0554(9) Uani 1 1 d D U . . .
C17 C 0.2171(10) 0.5668(5) 0.1451(5) 0.0585(18) Uani 0.503(6) 1 d D U P A 1
C18 C 0.3105(9) 0.5281(5) 0.1607(5) 0.069(2) Uani 0.503(6) 1 d D U P A 1
H18A H 0.303941 0.512030 0.198970 0.082 Uiso 0.503(6) 1 calc R U P A 1
H18B H 0.374555 0.550003 0.161610 0.082 Uiso 0.503(6) 1 calc R U P A 1
C19 C 0.1177(8) 0.5326(5) 0.1458(5) 0.069(2) Uani 0.503(6) 1 d D U P A 1
H19A H 0.058067 0.556887 0.136087 0.082 Uiso 0.503(6) 1 calc R U P A 1
H19B H 0.110625 0.517388 0.184324 0.082 Uiso 0.503(6) 1 calc R U P A 1
C20 C 0.2277(9) 0.5929(4) 0.0851(4) 0.066(2) Uani 0.503(6) 1 d D U P A 1
H20A H 0.291569 0.614959 0.085058 0.079 Uiso 0.503(6) 1 calc R U P A 1
H20B H 0.169148 0.617907 0.075415 0.079 Uiso 0.503(6) 1 calc R U P A 1
C21 C 0.2301(11) 0.5446(5) 0.0400(5) 0.073(2) Uani 0.503(6) 1 d D U P A 1
H21 H 0.235736 0.560203 0.001040 0.087 Uiso 0.503(6) 1 calc R U P A 1
C22 C 0.3262(9) 0.5057(6) 0.0568(6) 0.077(3) Uani 0.503(6) 1 d D U P A 1
H22A H 0.330802 0.476027 0.028006 0.092 Uiso 0.503(6) 1 calc R U P A 1
H22B H 0.389870 0.527880 0.057382 0.092 Uiso 0.503(6) 1 calc R U P A 1
C23 C 0.3157(10) 0.4795(6) 0.1154(5) 0.073(2) Uani 0.503(6) 1 d D U P A 1
H23 H 0.374792 0.454309 0.125481 0.088 Uiso 0.503(6) 1 calc R U P A 1
C24 C 0.2130(11) 0.4475(5) 0.1162(6) 0.078(2) Uani 0.503(6) 1 d D U P A 1
H24A H 0.214075 0.416182 0.088949 0.093 Uiso 0.503(6) 1 calc R U P A 1
H24B H 0.206897 0.431637 0.154558 0.093 Uiso 0.503(6) 1 calc R U P A 1
C25 C 0.1199(9) 0.4831(6) 0.1010(5) 0.074(2) Uani 0.503(6) 1 d D U P A 1
H25 H 0.055839 0.460548 0.101239 0.089 Uiso 0.503(6) 1 calc R U P A 1
C26 C 0.1305(9) 0.5093(6) 0.0423(5) 0.072(3) Uani 0.503(6) 1 d D U P A 1
H26A H 0.070452 0.533293 0.032728 0.087 Uiso 0.503(6) 1 calc R U P A 1
H26B H 0.131109 0.479546 0.013325 0.087 Uiso 0.503(6) 1 calc R U P A 1
N4 N 0.4877(3) 0.46946(16) 0.31156(15) 0.0520(9) Uani 1 1 d . . . . .
N5 N 0.6707(2) 0.52290(15) 0.20114(14) 0.0513(9) Uani 1 1 d D U . . .
C37 C 0.656(3) 0.5654(17) 0.1554(17) 0.066(3) Uani 0.16(3) 1 d D U P B 1
H37A H 0.615133 0.596674 0.169409 0.079 Uiso 0.16(3) 1 calc R U P B 1
H37B H 0.616638 0.548831 0.122272 0.079 Uiso 0.16(3) 1 calc R U P B 1
C38 C 0.759(3) 0.5874(15) 0.137(2) 0.071(3) Uani 0.16(3) 1 d D U P B 1
H38A H 0.746252 0.615442 0.106499 0.086 Uiso 0.16(3) 1 calc R U P B 1
H38B H 0.796420 0.605595 0.169493 0.086 Uiso 0.16(3) 1 calc R U P B 1
C39 C 0.824(4) 0.5402(19) 0.115(2) 0.071(3) Uani 0.16(3) 1 d D U P B 1
H39A H 0.893560 0.554146 0.108645 0.086 Uiso 0.16(3) 1 calc R U P B 1
H39B H 0.793071 0.526779 0.077857 0.086 Uiso 0.16(3) 1 calc R U P B 1
C40 C 0.831(3) 0.4918(17) 0.158(2) 0.068(3) Uani 0.16(3) 1 d D U P B 1
H40A H 0.861346 0.459294 0.139251 0.081 Uiso 0.16(3) 1 calc R U P B 1
H40B H 0.878382 0.502614 0.190309 0.081 Uiso 0.16(3) 1 calc R U P B 1
C41 C 0.728(3) 0.4744(10) 0.180(2) 0.062(3) Uani 0.16(3) 1 d D U P B 1
H41A H 0.686185 0.455701 0.149585 0.074 Uiso 0.16(3) 1 calc R U P B 1
H41B H 0.740876 0.447570 0.211749 0.074 Uiso 0.16(3) 1 calc R U P B 1
N6 N 0.1818(2) 0.56169(17) 0.34513(15) 0.0530(9) Uani 1 1 d . . . . .
N7 N 0.4040(3) 0.60010(16) 0.38142(14) 0.0484(8) Uani 1 1 d . . . . .
N8 N 0.6433(3) 0.55248(17) 0.50293(16) 0.0595(10) Uani 1 1 d . . . . .
N9 N 0.4569(3) 0.65070(15) 0.25256(17) 0.0591(10) Uani 1 1 d . . . . .
N10 N 0.7191(4) 0.7236(2) 0.1809(2) 0.1000(16) Uani 1 1 d D U . . .
C65 C 0.817(2) 0.717(3) 0.2192(17) 0.108(7) Uani 0.32(4) 1 d D U P C 1
H65A H 0.870406 0.741338 0.205671 0.161 Uiso 0.32(4) 1 calc R U P C 1
H65B H 0.840315 0.678333 0.218142 0.161 Uiso 0.32(4) 1 calc R U P C 1
H65C H 0.803530 0.727021 0.258274 0.161 Uiso 0.32(4) 1 calc R U P C 1
C66 C 0.737(4) 0.754(2) 0.1249(12) 0.116(7) Uani 0.32(4) 1 d D U P C 1
H66A H 0.780357 0.786274 0.132810 0.175 Uiso 0.32(4) 1 calc R U P C 1
H66B H 0.671447 0.765211 0.106538 0.175 Uiso 0.32(4) 1 calc R U P C 1
H66C H 0.771613 0.728381 0.099581 0.175 Uiso 0.32(4) 1 calc R U P C 1
C1 C 0.2214(3) 0.6956(2) 0.2797(2) 0.0559(12) Uani 1 1 d . . . . .
C2 C 0.1671(3) 0.7000(2) 0.2250(2) 0.0553(12) Uani 1 1 d . . . . .
C3 C 0.1202(3) 0.7555(2) 0.2185(2) 0.0634(13) Uani 1 1 d . . . . .
C4 C 0.0603(4) 0.7844(2) 0.1746(2) 0.0755(15) Uani 1 1 d . . . . .
H4 H 0.041324 0.766549 0.139551 0.091 Uiso 1 1 calc R U . . .
C5 C 0.0304(4) 0.8395(3) 0.1843(3) 0.094(2) Uani 1 1 d . . . . .
H5 H -0.009536 0.858761 0.155580 0.113 Uiso 1 1 calc R U . . .
C6 C 0.0589(5) 0.8666(3) 0.2363(3) 0.103(2) Uani 1 1 d . . . . .
H6 H 0.037830 0.903865 0.241693 0.123 Uiso 1 1 calc R U . . .
C7 C 0.1174(4) 0.8398(2) 0.2798(3) 0.0868(17) Uani 1 1 d . . . . .
H7 H 0.136162 0.858269 0.314469 0.104 Uiso 1 1 calc R U . . .
C8 C 0.1476(3) 0.7846(2) 0.2705(2) 0.0644(13) Uani 1 1 d . . . . .
C9 C 0.2567(4) 0.7622(2) 0.3619(2) 0.0689(13) Uani 1 1 d D U . . .
H9AA H 0.262267 0.728522 0.386045 0.083 Uiso 0.387(13) 1 calc R U P D 1
H9AB H 0.212925 0.789188 0.380699 0.083 Uiso 0.387(13) 1 calc R U P D 1
H9BC H 0.248995 0.731309 0.389060 0.083 Uiso 0.613(13) 1 calc R U P D 2
H9BD H 0.223212 0.795459 0.376935 0.083 Uiso 0.613(13) 1 calc R U P D 2
N2 N 0.4197(17) 0.7905(11) 0.4146(12) 0.082(2) Uani 0.387(13) 1 d D U P D 1
C10 C 0.3644(12) 0.7875(11) 0.3579(11) 0.075(3) Uani 0.387(13) 1 d D U P D 1
H10A H 0.404040 0.764463 0.332318 0.090 Uiso 0.387(13) 1 calc R U P D 1
H10B H 0.358034 0.825207 0.341440 0.090 Uiso 0.387(13) 1 calc R U P D 1
C11 C 0.3804(14) 0.8348(8) 0.4512(8) 0.096(3) Uani 0.387(13) 1 d D U P D 1
H11A H 0.306091 0.829133 0.454569 0.115 Uiso 0.387(13) 1 calc R U P D 1
H11B H 0.389603 0.871245 0.432782 0.115 Uiso 0.387(13) 1 calc R U P D 1
C12 C 0.4350(13) 0.8359(10) 0.5118(8) 0.109(3) Uani 0.387(13) 1 d D U P D 1
H12A H 0.404280 0.864823 0.535263 0.131 Uiso 0.387(13) 1 calc R U P D 1
H12B H 0.427823 0.799566 0.530669 0.131 Uiso 0.387(13) 1 calc R U P D 1
C13 C 0.5483(15) 0.8488(10) 0.5051(10) 0.110(3) Uani 0.387(13) 1 d D U P D 1
H13A H 0.585693 0.852674 0.542716 0.132 Uiso 0.387(13) 1 calc R U P D 1
H13B H 0.555753 0.883699 0.483497 0.132 Uiso 0.387(13) 1 calc R U P D 1
C14 C 0.5901(17) 0.7990(9) 0.4721(9) 0.104(3) Uani 0.387(13) 1 d D U P D 1
H14A H 0.664000 0.804475 0.467326 0.125 Uiso 0.387(13) 1 calc R U P D 1
H14B H 0.582144 0.764544 0.494377 0.125 Uiso 0.387(13) 1 calc R U P D 1
C15 C 0.5327(16) 0.7926(9) 0.4131(10) 0.093(3) Uani 0.387(13) 1 d D U P D 1
H15A H 0.551147 0.824201 0.388865 0.112 Uiso 0.387(13) 1 calc R U P D 1
H15B H 0.556315 0.758194 0.395114 0.112 Uiso 0.387(13) 1 calc R U P D 1
C16 C 0.1661(3) 0.6562(2) 0.1830(2) 0.0563(12) Uani 1 1 d . . . . .
H16 H 0.128360 0.661870 0.147690 0.068 Uiso 1 1 calc R U . . .
C27 C 0.4154(3) 0.51452(18) 0.32712(17) 0.0476(11) Uani 1 1 d . . . . .
C28 C 0.3083(3) 0.48968(19) 0.31629(17) 0.0472(11) Uani 1 1 d . . . . .
C29 C 0.3243(3) 0.43478(19) 0.28803(18) 0.0525(11) Uani 1 1 d . . . . .
C30 C 0.2545(4) 0.3940(2) 0.2659(2) 0.0748(14) Uani 1 1 d . . . . .
H30 H 0.182804 0.399182 0.267467 0.090 Uiso 1 1 calc R U . . .
C31 C 0.2936(6) 0.3453(2) 0.2415(2) 0.0903(18) Uani 1 1 d . . . . .
H31 H 0.247522 0.317595 0.227022 0.108 Uiso 1 1 calc R U . . .
C32 C 0.3989(6) 0.3375(3) 0.2384(2) 0.0888(18) Uani 1 1 d . . . . .
H32 H 0.422997 0.304792 0.221123 0.107 Uiso 1 1 calc R U . . .
C33 C 0.4697(5) 0.3770(2) 0.2604(2) 0.0732(15) Uani 1 1 d . . . . .
H33 H 0.541200 0.371488 0.258314 0.088 Uiso 1 1 calc R U . . .
C34 C 0.4312(4) 0.4253(2) 0.28584(19) 0.0568(12) Uani 1 1 d . . . . .
C35 C 0.5871(3) 0.4851(2) 0.28837(18) 0.0583(12) Uani 1 1 d . . . . .
H35A H 0.634362 0.453054 0.291834 0.070 Uiso 1 1 calc R U . . .
H35B H 0.618167 0.515934 0.311266 0.070 Uiso 1 1 calc R U . . .
C36 C 0.5741(3) 0.5033(2) 0.22510(19) 0.0598(13) Uani 1 1 d . . . . .
H36A H 0.546987 0.471503 0.202130 0.072 Uiso 1 1 calc R U . . .
H36B H 0.522810 0.533448 0.221502 0.072 Uiso 1 1 calc R U . . .
C42 C 0.2087(3) 0.5094(2) 0.32488(18) 0.0522(11) Uani 1 1 d . . . . .
H42 H 0.157028 0.495122 0.295345 0.063 Uiso 1 1 calc R U . . .
C43 C 0.0741(3) 0.5682(2) 0.36238(19) 0.0555(11) Uani 1 1 d D U . . .
C44 C 0.0430(18) 0.5320(11) 0.4133(10) 0.062(3) Uani 0.27(2) 1 d D U P E 1
H44A H 0.093979 0.537560 0.445678 0.074 Uiso 0.27(2) 1 calc R U P E 1
H44B H 0.045229 0.492439 0.402215 0.074 Uiso 0.27(2) 1 calc R U P E 1
C45 C -0.0084(16) 0.5624(14) 0.3115(8) 0.063(3) Uani 0.27(2) 1 d D U P E 1
H45A H -0.003070 0.524974 0.294454 0.075 Uiso 0.27(2) 1 calc R U P E 1
H45B H 0.005565 0.590053 0.281915 0.075 Uiso 0.27(2) 1 calc R U P E 1
C46 C 0.0640(17) 0.6309(7) 0.3816(12) 0.067(3) Uani 0.27(2) 1 d D U P E 1
H46A H 0.079939 0.655596 0.349786 0.080 Uiso 0.27(2) 1 calc R U P E 1
H46B H 0.114590 0.638448 0.413779 0.080 Uiso 0.27(2) 1 calc R U P E 1
C47 C -0.0657(17) 0.5454(13) 0.4334(11) 0.068(2) Uani 0.27(2) 1 d D U P E 1
H47 H -0.080959 0.520808 0.466041 0.081 Uiso 0.27(2) 1 calc R U P E 1
C48 C -0.144(2) 0.5348(12) 0.3827(12) 0.071(3) Uani 0.27(2) 1 d D U P E 1
H48A H -0.213908 0.543414 0.394191 0.085 Uiso 0.27(2) 1 calc R U P E 1
H48B H -0.142480 0.495089 0.371943 0.085 Uiso 0.27(2) 1 calc R U P E 1
C49 C -0.1204(17) 0.5711(11) 0.3307(10) 0.071(2) Uani 0.27(2) 1 d D U P E 1
H49 H -0.171338 0.563433 0.298156 0.085 Uiso 0.27(2) 1 calc R U P E 1
C50 C -0.126(2) 0.6330(11) 0.3483(12) 0.075(3) Uani 0.27(2) 1 d D U P E 1
H50A H -0.195988 0.642156 0.358428 0.090 Uiso 0.27(2) 1 calc R U P E 1
H50B H -0.108998 0.656885 0.315910 0.090 Uiso 0.27(2) 1 calc R U P E 1
C51 C -0.0478(17) 0.6446(10) 0.4006(13) 0.073(3) Uani 0.27(2) 1 d D U P E 1
H51 H -0.051691 0.684563 0.411787 0.087 Uiso 0.27(2) 1 calc R U P E 1
C52 C -0.070(2) 0.6074(16) 0.4518(9) 0.074(3) Uani 0.27(2) 1 d D U P E 1
H52A H -0.138258 0.616158 0.465020 0.088 Uiso 0.27(2) 1 calc R U P E 1
H52B H -0.018168 0.614391 0.483538 0.088 Uiso 0.27(2) 1 calc R U P E 1
C53 C 0.4514(3) 0.54877(18) 0.37706(17) 0.0424(10) Uani 1 1 d . . . . .
C54 C 0.5345(3) 0.53290(19) 0.41591(17) 0.0469(10) Uani 1 1 d . . . . .
H54 H 0.568512 0.498631 0.410767 0.056 Uiso 1 1 calc R U . . .
C55 C 0.5671(3) 0.5682(2) 0.46250(18) 0.0500(11) Uani 1 1 d . . . . .
C56 C 0.5151(4) 0.6201(2) 0.4660(2) 0.0600(13) Uani 1 1 d . . . . .
H56 H 0.533651 0.645399 0.495769 0.072 Uiso 1 1 calc R U . . .
C57 C 0.4370(4) 0.6334(2) 0.4253(2) 0.0583(12) Uani 1 1 d . . . . .
H57 H 0.404458 0.668317 0.428558 0.070 Uiso 1 1 calc R U . . .
C58 C 0.6716(4) 0.5881(2) 0.5523(2) 0.0823(17) Uani 1 1 d . . . . .
H58A H 0.691101 0.624942 0.539009 0.123 Uiso 1 1 calc R U . . .
H58B H 0.729480 0.571504 0.574616 0.123 Uiso 1 1 calc R U . . .
H58C H 0.613131 0.591584 0.575992 0.123 Uiso 1 1 calc R U . . .
C59 C 0.6858(3) 0.4959(2) 0.5038(2) 0.0659(14) Uani 1 1 d . . . . .
H59A H 0.629744 0.468870 0.500992 0.099 Uiso 1 1 calc R U . . .
H59B H 0.727139 0.490030 0.539482 0.099 Uiso 1 1 calc R U . . .
H59C H 0.728830 0.491085 0.471662 0.099 Uiso 1 1 calc R U . . .
C60 C 0.5545(4) 0.6467(2) 0.2776(2) 0.0672(14) Uani 1 1 d . . . . .
H60 H 0.563650 0.626707 0.312210 0.081 Uiso 1 1 calc R U . . .
C61 C 0.6406(4) 0.6700(2) 0.2555(2) 0.0733(15) Uani 1 1 d . . . . .
H61 H 0.705704 0.665053 0.274931 0.088 Uiso 1 1 calc R U . . .
C62 C 0.6328(4) 0.7008(2) 0.2049(3) 0.0731(15) Uani 1 1 d . . . . .
C63 C 0.5333(4) 0.7064(2) 0.1797(2) 0.0768(15) Uani 1 1 d . . . . .
H63 H 0.522786 0.726630 0.145276 0.092 Uiso 1 1 calc R U . . .
C64 C 0.4506(4) 0.6831(2) 0.2044(2) 0.0673(14) Uani 1 1 d . . . . .
H64 H 0.384487 0.689911 0.186777 0.081 Uiso 1 1 calc R U . . .
N2A N 0.4259(11) 0.7889(7) 0.4118(8) 0.0789(17) Uani 0.613(13) 1 d D U P D 2
O2A O 0.0094(14) 0.7968(9) 0.5270(9) 0.248(5) Uani 0.502(10) 1 d D U P F 1
C73 C -0.129(2) 0.8084(14) 0.4665(12) 0.244(5) Uani 0.502(10) 1 d D U P F 1
H73A H -0.176886 0.838560 0.454647 0.293 Uiso 0.502(10) 1 calc R U P F 1
H73B H -0.163829 0.772397 0.459784 0.293 Uiso 0.502(10) 1 calc R U P F 1
C72 C -0.031(2) 0.8115(17) 0.4320(12) 0.247(5) Uani 0.502(10) 1 d D U P F 1
H72A H -0.021451 0.849516 0.417277 0.296 Uiso 0.502(10) 1 calc R U P F 1
H72B H -0.036294 0.785317 0.399573 0.296 Uiso 0.502(10) 1 calc R U P F 1
C71 C 0.0603(18) 0.7949(14) 0.4759(11) 0.245(5) Uani 0.502(10) 1 d D U P F 1
H71A H 0.086575 0.757255 0.468343 0.294 Uiso 0.502(10) 1 calc R U P F 1
H71B H 0.117133 0.821993 0.475984 0.294 Uiso 0.502(10) 1 calc R U P F 1
C74 C -0.0941(19) 0.8146(13) 0.5301(12) 0.242(5) Uani 0.502(10) 1 d D U P F 1
H74A H -0.098616 0.853534 0.543254 0.291 Uiso 0.502(10) 1 calc R U P F 1
H74B H -0.133135 0.790136 0.554543 0.291 Uiso 0.502(10) 1 calc R U P F 1
O1 O 0.3868(9) 0.7886(5) 0.0786(4) 0.156(3) Uani 0.608(10) 1 d D U P G 1
C67 C 0.2896(12) 0.7789(7) 0.0493(8) 0.149(3) Uani 0.608(10) 1 d D U P G 1
H67A H 0.250288 0.750920 0.069660 0.178 Uiso 0.608(10) 1 calc R U P G 1
H67B H 0.298358 0.765370 0.010248 0.178 Uiso 0.608(10) 1 calc R U P G 1
C68 C 0.2352(17) 0.8339(7) 0.0478(8) 0.153(3) Uani 0.608(10) 1 d D U P G 1
H68A H 0.243354 0.853479 0.011464 0.184 Uiso 0.608(10) 1 calc R U P G 1
H68B H 0.161370 0.829311 0.053434 0.184 Uiso 0.608(10) 1 calc R U P G 1
C69 C 0.2882(16) 0.8642(8) 0.0965(9) 0.158(3) Uani 0.608(10) 1 d D U P G 1
H69A H 0.298170 0.903520 0.086069 0.190 Uiso 0.608(10) 1 calc R U P G 1
H69B H 0.245957 0.862940 0.129833 0.190 Uiso 0.608(10) 1 calc R U P G 1
C70 C 0.3879(13) 0.8377(7) 0.1105(8) 0.165(3) Uani 0.608(10) 1 d D U P G 1
H70A H 0.444476 0.862225 0.100019 0.198 Uiso 0.608(10) 1 calc R U P G 1
H70B H 0.396694 0.829498 0.151666 0.198 Uiso 0.608(10) 1 calc R U P G 1
O1A O 0.3359(15) 0.8116(8) 0.1290(7) 0.164(3) Uani 0.392(10) 1 d D U P G 2
C67A C 0.306(2) 0.7700(8) 0.0889(11) 0.156(3) Uani 0.392(10) 1 d D U P G 2
H67C H 0.270573 0.739346 0.107755 0.187 Uiso 0.392(10) 1 calc R U P G 2
H67D H 0.366430 0.754627 0.071385 0.187 Uiso 0.392(10) 1 calc R U P G 2
C68A C 0.235(2) 0.7961(9) 0.0445(11) 0.152(4) Uani 0.392(10) 1 d D U P G 2
H68C H 0.260103 0.790123 0.006219 0.183 Uiso 0.392(10) 1 calc R U P G 2
H68D H 0.165485 0.780028 0.045368 0.183 Uiso 0.392(10) 1 calc R U P G 2
C69A C 0.234(3) 0.8561(9) 0.0584(12) 0.151(3) Uani 0.392(10) 1 d D U P G 2
H69C H 0.162340 0.868670 0.062217 0.181 Uiso 0.392(10) 1 calc R U P G 2
H69D H 0.262943 0.877829 0.027695 0.181 Uiso 0.392(10) 1 calc R U P G 2
C70A C 0.296(3) 0.8644(11) 0.1132(13) 0.157(3) Uani 0.392(10) 1 d D U P G 2
H70C H 0.352032 0.891072 0.108094 0.188 Uiso 0.392(10) 1 calc R U P G 2
H70D H 0.252489 0.878848 0.142772 0.188 Uiso 0.392(10) 1 calc R U P G 2
O2 O 0.0314(15) 0.8365(9) 0.4624(10) 0.249(5) Uani 0.498(10) 1 d D U P F 2
C73A C -0.092(2) 0.7838(11) 0.5007(12) 0.244(5) Uani 0.498(10) 1 d D U P F 2
H73C H -0.153613 0.780557 0.523121 0.293 Uiso 0.498(10) 1 calc R U P F 2
H73D H -0.045455 0.752200 0.509070 0.293 Uiso 0.498(10) 1 calc R U P F 2
C72A C -0.1208(19) 0.7917(13) 0.4338(12) 0.239(5) Uani 0.498(10) 1 d D U P F 2
H72C H -0.149279 0.757276 0.416092 0.287 Uiso 0.498(10) 1 calc R U P F 2
H72D H -0.169736 0.822599 0.426282 0.287 Uiso 0.498(10) 1 calc R U P F 2
C71A C -0.011(2) 0.8059(16) 0.4125(12) 0.247(5) Uani 0.498(10) 1 d D U P F 2
H71C H 0.029242 0.771945 0.405431 0.296 Uiso 0.498(10) 1 calc R U P F 2
H71D H -0.015227 0.829256 0.377843 0.296 Uiso 0.498(10) 1 calc R U P F 2
C74A C -0.037(2) 0.8423(11) 0.5081(13) 0.245(5) Uani 0.498(10) 1 d D U P F 2
H74C H -0.085594 0.873638 0.501681 0.294 Uiso 0.498(10) 1 calc R U P F 2
H74D H 0.000199 0.846223 0.545729 0.294 Uiso 0.498(10) 1 calc R U P F 2
C10A C 0.3722(7) 0.7742(6) 0.3562(7) 0.072(2) Uani 0.613(13) 1 d D U P D 2
H10C H 0.405008 0.740955 0.340534 0.087 Uiso 0.613(13) 1 calc R U P D 2
H10D H 0.379400 0.805117 0.329060 0.087 Uiso 0.613(13) 1 calc R U P D 2
C11A C 0.4199(10) 0.8488(5) 0.4261(6) 0.101(2) Uani 0.613(13) 1 d D U P D 2
H11C H 0.347531 0.860991 0.422765 0.121 Uiso 0.613(13) 1 calc R U P D 2
H11D H 0.458085 0.870684 0.398857 0.121 Uiso 0.613(13) 1 calc R U P D 2
C12A C 0.4664(10) 0.8597(6) 0.4885(6) 0.114(3) Uani 0.613(13) 1 d D U P D 2
H12C H 0.467305 0.900071 0.496336 0.136 Uiso 0.613(13) 1 calc R U P D 2
H12D H 0.423396 0.841493 0.516098 0.136 Uiso 0.613(13) 1 calc R U P D 2
C13A C 0.5767(9) 0.8364(6) 0.4952(7) 0.110(3) Uani 0.613(13) 1 d D U P D 2
H13C H 0.622518 0.860830 0.474558 0.133 Uiso 0.613(13) 1 calc R U P D 2
H13D H 0.600271 0.837090 0.535935 0.133 Uiso 0.613(13) 1 calc R U P D 2
C14A C 0.5857(11) 0.7767(5) 0.4727(6) 0.102(3) Uani 0.613(13) 1 d D U P D 2
H14C H 0.658705 0.765869 0.473301 0.122 Uiso 0.613(13) 1 calc R U P D 2
H14D H 0.550437 0.750798 0.497565 0.122 Uiso 0.613(13) 1 calc R U P D 2
C15A C 0.5374(10) 0.7725(5) 0.4115(6) 0.089(2) Uani 0.613(13) 1 d D U P D 2
H15C H 0.573577 0.797500 0.386143 0.107 Uiso 0.613(13) 1 calc R U P D 2
H15D H 0.543249 0.734027 0.397294 0.107 Uiso 0.613(13) 1 calc R U P D 2
C17A C 0.2126(10) 0.5639(5) 0.1457(5) 0.0584(18) Uani 0.497(6) 1 d D U P A 2
C18A C 0.3260(8) 0.5447(5) 0.1409(5) 0.065(2) Uani 0.497(6) 1 d D U P A 2
H18C H 0.354685 0.532767 0.178840 0.079 Uiso 0.497(6) 1 calc R U P A 2
H18D H 0.367091 0.576430 0.128562 0.079 Uiso 0.497(6) 1 calc R U P A 2
C19A C 0.1507(8) 0.5124(4) 0.1642(4) 0.068(2) Uani 0.497(6) 1 d D U P A 2
H19C H 0.078007 0.523009 0.166688 0.081 Uiso 0.497(6) 1 calc R U P A 2
H19D H 0.177389 0.500319 0.202493 0.081 Uiso 0.497(6) 1 calc R U P A 2
C20A C 0.1669(9) 0.5813(4) 0.0853(4) 0.070(2) Uani 0.497(6) 1 d D U P A 2
H20C H 0.204193 0.614234 0.072278 0.084 Uiso 0.497(6) 1 calc R U P A 2
H20D H 0.094196 0.591825 0.087715 0.084 Uiso 0.497(6) 1 calc R U P A 2
C21A C 0.1747(12) 0.5323(5) 0.0398(5) 0.075(2) Uani 0.497(6) 1 d D U P A 2
H21A H 0.146130 0.544250 0.001335 0.090 Uiso 0.497(6) 1 calc R U P A 2
C22A C 0.2905(10) 0.5157(6) 0.0384(5) 0.076(2) Uani 0.497(6) 1 d D U P A 2
H22C H 0.297536 0.485874 0.009999 0.092 Uiso 0.497(6) 1 calc R U P A 2
H22D H 0.330278 0.548181 0.026389 0.092 Uiso 0.497(6) 1 calc R U P A 2
C23A C 0.3350(9) 0.4954(5) 0.0976(6) 0.073(2) Uani 0.497(6) 1 d D U P A 2
H23A H 0.408257 0.484170 0.095508 0.087 Uiso 0.497(6) 1 calc R U P A 2
C24A C 0.2717(11) 0.4465(5) 0.1184(5) 0.074(2) Uani 0.497(6) 1 d D U P A 2
H24C H 0.299191 0.435276 0.156752 0.088 Uiso 0.497(6) 1 calc R U P A 2
H24D H 0.278359 0.414538 0.092511 0.088 Uiso 0.497(6) 1 calc R U P A 2
C25A C 0.1576(10) 0.4617(6) 0.1207(5) 0.075(2) Uani 0.497(6) 1 d D U P A 2
H25A H 0.117721 0.429141 0.133551 0.090 Uiso 0.497(6) 1 calc R U P A 2
C26A C 0.1146(9) 0.4817(6) 0.0618(6) 0.080(2) Uani 0.497(6) 1 d D U P A 2
H26C H 0.041790 0.492172 0.064148 0.096 Uiso 0.497(6) 1 calc R U P A 2
H26D H 0.117578 0.450835 0.034246 0.096 Uiso 0.497(6) 1 calc R U P A 2
C37A C 0.6447(6) 0.5473(5) 0.1435(3) 0.069(2) Uani 0.84(3) 1 d D U P B 2
H37C H 0.594056 0.577510 0.146798 0.083 Uiso 0.84(3) 1 calc R U P B 2
H37D H 0.613282 0.518418 0.118152 0.083 Uiso 0.84(3) 1 calc R U P B 2
C38A C 0.7407(6) 0.5704(5) 0.1176(4) 0.075(2) Uani 0.84(3) 1 d D U P B 2
H38C H 0.768041 0.601861 0.140999 0.090 Uiso 0.84(3) 1 calc R U P B 2
H38D H 0.721963 0.584660 0.078896 0.090 Uiso 0.84(3) 1 calc R U P B 2
C39A C 0.8241(7) 0.5257(5) 0.1143(4) 0.0733(18) Uani 0.84(3) 1 d D U P B 2
H39C H 0.887524 0.542714 0.101422 0.088 Uiso 0.84(3) 1 calc R U P B 2
H39D H 0.801069 0.496899 0.086422 0.088 Uiso 0.84(3) 1 calc R U P B 2
C40A C 0.8462(5) 0.4989(4) 0.1737(4) 0.0682(18) Uani 0.84(3) 1 d D U P B 2
H40C H 0.894423 0.467560 0.170589 0.082 Uiso 0.84(3) 1 calc R U P B 2
H40D H 0.878709 0.526606 0.200100 0.082 Uiso 0.84(3) 1 calc R U P B 2
C41A C 0.7466(6) 0.4777(3) 0.1977(4) 0.0613(19) Uani 0.84(3) 1 d D U P B 2
H41C H 0.717171 0.447712 0.173015 0.074 Uiso 0.84(3) 1 calc R U P B 2
H41D H 0.762215 0.461984 0.236128 0.074 Uiso 0.84(3) 1 calc R U P B 2
C44A C 0.0423(6) 0.5178(4) 0.4005(4) 0.059(2) Uani 0.73(2) 1 d D U P E 2
H44C H 0.044407 0.482921 0.378342 0.070 Uiso 0.73(2) 1 calc R U P E 2
H44D H 0.091525 0.514361 0.433980 0.070 Uiso 0.73(2) 1 calc R U P E 2
C45A C -0.0056(7) 0.5721(5) 0.3106(3) 0.0614(19) Uani 0.73(2) 1 d D U P E 2
H45C H -0.004593 0.537299 0.288339 0.074 Uiso 0.73(2) 1 calc R U P E 2
H45D H 0.013236 0.603014 0.285575 0.074 Uiso 0.73(2) 1 calc R U P E 2
C46A C 0.0711(7) 0.6222(4) 0.3979(4) 0.064(2) Uani 0.73(2) 1 d D U P E 2
H46C H 0.090420 0.654121 0.374458 0.077 Uiso 0.73(2) 1 calc R U P E 2
H46D H 0.121331 0.619527 0.431070 0.077 Uiso 0.73(2) 1 calc R U P E 2
C47A C -0.0679(6) 0.5268(5) 0.4206(4) 0.0684(19) Uani 0.73(2) 1 d D U P E 2
H47A H -0.087073 0.494732 0.444703 0.082 Uiso 0.73(2) 1 calc R U P E 2
C48A C -0.1451(8) 0.5312(4) 0.3676(5) 0.073(2) Uani 0.73(2) 1 d D U P E 2
H48C H -0.215540 0.535765 0.379949 0.088 Uiso 0.73(2) 1 calc R U P E 2
H48D H -0.142911 0.496809 0.344733 0.088 Uiso 0.73(2) 1 calc R U P E 2
C49A C -0.1165(7) 0.5822(4) 0.3306(4) 0.0720(17) Uani 0.73(2) 1 d D U P E 2
H49A H -0.166248 0.585428 0.296764 0.086 Uiso 0.73(2) 1 calc R U P E 2
C50A C -0.1170(8) 0.6364(4) 0.3661(5) 0.078(2) Uani 0.73(2) 1 d D U P E 2
H50C H -0.186636 0.643094 0.378691 0.094 Uiso 0.73(2) 1 calc R U P E 2
H50D H -0.098142 0.668128 0.342229 0.094 Uiso 0.73(2) 1 calc R U P E 2
C51A C -0.0393(6) 0.6318(5) 0.4191(5) 0.0722(19) Uani 0.73(2) 1 d D U P E 2
H51A H -0.040454 0.666632 0.442121 0.087 Uiso 0.73(2) 1 calc R U P E 2
C52A C -0.0712(7) 0.5812(7) 0.4557(3) 0.072(2) Uani 0.73(2) 1 d D U P E 2
H52C H -0.024058 0.578142 0.490143 0.087 Uiso 0.73(2) 1 calc R U P E 2
H52D H -0.141305 0.587149 0.468081 0.087 Uiso 0.73(2) 1 calc R U P E 2
C65A C 0.8286(10) 0.7135(13) 0.2012(10) 0.116(5) Uani 0.68(4) 1 d D U P C 2
H65D H 0.847330 0.738189 0.233192 0.175 Uiso 0.68(4) 1 calc R U P C 2
H65E H 0.873146 0.720823 0.170154 0.175 Uiso 0.68(4) 1 calc R U P C 2
H65F H 0.836873 0.674779 0.213479 0.175 Uiso 0.68(4) 1 calc R U P C 2
C66A C 0.7003(14) 0.7657(7) 0.1331(6) 0.103(4) Uani 0.68(4) 1 d D U P C 2
H66D H 0.649376 0.792899 0.143865 0.155 Uiso 0.68(4) 1 calc R U P C 2
H66E H 0.675046 0.746522 0.098302 0.155 Uiso 0.68(4) 1 calc R U P C 2
H66F H 0.764540 0.784809 0.126320 0.155 Uiso 0.68(4) 1 calc R U P C 2

loop_
_atom_site_aniso_label
_atom_site_aniso_U_11
_atom_site_aniso_U_22
_atom_site_aniso_U_33
_atom_site_aniso_U_23
_atom_site_aniso_U_13
_atom_site_aniso_U_12
Dy1 0.03787(11) 0.05770(13) 0.04352(12) 0.00533(12) 0.00078(8) -0.00074(12)
N1 0.054(2) 0.058(3) 0.068(3) -0.005(2) -0.004(2) 0.003(2)
N3 0.049(2) 0.068(3) 0.048(2) -0.0015(19) -0.0015(16) 0.007(2)
C17 0.050(3) 0.076(4) 0.049(3) -0.002(3) -0.003(3) 0.004(3)
C18 0.064(4) 0.081(5) 0.060(5) -0.006(4) -0.004(4) 0.009(4)
C19 0.060(4) 0.087(4) 0.059(4) -0.007(4) 0.004(4) -0.004(4)
C20 0.065(4) 0.081(4) 0.052(4) -0.001(4) 0.003(4) 0.001(4)
C21 0.071(5) 0.092(5) 0.055(4) 0.002(4) 0.004(4) 0.003(4)
C22 0.071(5) 0.096(5) 0.064(5) -0.010(5) 0.002(5) 0.013(4)
C23 0.068(4) 0.088(5) 0.064(4) -0.005(4) -0.001(4) 0.008(4)
C24 0.074(5) 0.088(4) 0.071(4) -0.011(4) 0.001(5) 0.000(4)
C25 0.065(4) 0.092(4) 0.065(4) -0.006(4) 0.003(4) -0.009(4)
C26 0.071(5) 0.086(6) 0.060(5) -0.001(5) 0.000(4) -0.013(5)
N4 0.044(2) 0.063(3) 0.049(2) -0.0058(19) 0.0080(17) 0.0076(19)
N5 0.043(2) 0.064(2) 0.047(2) 0.0026(18) 0.0029(16) 0.0092(17)
C37 0.060(5) 0.083(6) 0.056(6) 0.008(6) 0.004(5) 0.009(6)
C38 0.064(5) 0.092(6) 0.058(5) 0.008(5) 0.005(5) 0.006(5)
C39 0.061(5) 0.096(6) 0.058(5) 0.007(5) 0.007(5) 0.005(5)
C40 0.054(5) 0.091(5) 0.058(5) 0.003(5) 0.007(5) 0.010(5)
C41 0.050(5) 0.080(5) 0.055(6) 0.008(5) 0.004(5) 0.009(5)
N6 0.0378(19) 0.071(3) 0.051(2) 0.001(2) 0.0068(16) -0.0010(19)
N7 0.0496(19) 0.052(2) 0.044(2) -0.003(2) 0.0001(16) 0.003(2)
N8 0.054(2) 0.072(3) 0.051(2) 0.004(2) -0.0115(19) -0.004(2)
N9 0.049(2) 0.059(3) 0.070(3) 0.013(2) 0.003(2) -0.0018(19)
N10 0.078(3) 0.112(4) 0.112(4) 0.023(3) 0.021(3) -0.027(3)
C65 0.055(10) 0.135(12) 0.138(15) 0.004(14) 0.045(11) -0.021(10)
C66 0.105(15) 0.131(13) 0.114(13) 0.007(12) 0.008(12) -0.018(13)
C1 0.046(3) 0.062(3) 0.060(3) 0.002(3) 0.005(2) -0.002(2)
C2 0.043(2) 0.062(3) 0.060(3) 0.005(3) -0.002(2) 0.003(2)
C3 0.044(3) 0.068(3) 0.077(4) 0.013(3) -0.004(2) -0.002(2)
C4 0.051(3) 0.079(4) 0.094(4) 0.017(3) -0.013(3) -0.001(3)
C5 0.067(4) 0.076(4) 0.136(6) 0.030(4) -0.019(4) 0.010(3)
C6 0.085(4) 0.064(4) 0.156(7) 0.007(5) -0.015(4) 0.012(3)
C7 0.075(4) 0.060(4) 0.123(5) -0.007(4) -0.007(4) 0.007(3)
C8 0.046(3) 0.061(3) 0.085(4) 0.002(3) -0.004(3) 0.002(2)
C9 0.070(3) 0.065(3) 0.071(3) -0.005(3) 0.003(3) 0.000(3)
N2 0.079(4) 0.079(4) 0.086(4) -0.014(4) -0.005(4) -0.011(4)
C10 0.074(5) 0.074(6) 0.077(5) -0.007(5) -0.004(5) -0.011(5)
C11 0.100(5) 0.087(5) 0.099(5) -0.022(5) -0.005(5) -0.011(5)
C12 0.118(5) 0.098(6) 0.109(6) -0.028(5) -0.004(5) -0.013(5)
C13 0.115(5) 0.100(6) 0.112(5) -0.027(5) -0.016(5) -0.015(5)
C14 0.104(5) 0.096(6) 0.109(5) -0.019(6) -0.019(5) -0.020(5)
C15 0.090(4) 0.089(5) 0.098(4) -0.018(5) -0.007(4) -0.018(5)
C16 0.044(3) 0.072(4) 0.052(3) 0.009(3) -0.005(2) 0.006(2)
C27 0.042(2) 0.060(3) 0.041(2) -0.004(2) 0.0032(19) -0.003(2)
C28 0.044(2) 0.058(3) 0.040(2) 0.006(2) 0.0045(19) -0.007(2)
C29 0.060(3) 0.052(3) 0.046(3) 0.005(2) 0.006(2) -0.002(2)
C30 0.077(3) 0.073(4) 0.074(3) -0.002(3) 0.006(3) -0.018(3)
C31 0.131(6) 0.058(4) 0.082(4) -0.012(3) 0.007(4) -0.029(4)
C32 0.125(5) 0.067(4) 0.078(4) -0.006(3) 0.025(4) 0.009(4)
C33 0.088(4) 0.065(3) 0.067(4) -0.003(3) 0.012(3) 0.008(3)
C34 0.065(3) 0.058(3) 0.048(3) 0.000(2) 0.010(2) 0.000(3)
C35 0.045(3) 0.081(4) 0.049(3) -0.002(2) 0.005(2) 0.013(2)
C36 0.041(3) 0.083(4) 0.056(3) 0.002(3) 0.006(2) 0.012(2)
C42 0.044(3) 0.073(3) 0.039(2) 0.004(2) -0.002(2) -0.004(2)
C43 0.038(2) 0.081(3) 0.048(2) 0.002(2) 0.0071(19) 0.003(2)
C44 0.043(5) 0.095(6) 0.047(5) 0.010(5) 0.008(5) 0.002(5)
C45 0.047(5) 0.088(6) 0.053(5) 0.011(5) 0.003(5) 0.007(5)
C46 0.051(5) 0.097(5) 0.052(6) -0.002(5) 0.010(5) 0.007(5)
C47 0.044(4) 0.103(5) 0.057(4) 0.006(4) 0.011(4) 0.000(4)
C48 0.042(4) 0.109(5) 0.062(5) 0.007(5) 0.008(5) -0.001(5)
C49 0.046(4) 0.104(5) 0.062(4) 0.006(4) 0.000(4) 0.011(4)
C50 0.053(5) 0.110(5) 0.062(5) 0.003(5) 0.003(5) 0.017(5)
C51 0.057(4) 0.105(5) 0.057(5) 0.001(5) 0.012(5) 0.012(4)
C52 0.056(5) 0.106(6) 0.060(5) 0.003(6) 0.017(5) 0.009(6)
C53 0.035(2) 0.051(3) 0.041(2) 0.006(2) 0.0056(19) -0.002(2)
C54 0.041(2) 0.057(3) 0.043(2) 0.003(2) 0.006(2) 0.001(2)
C55 0.043(2) 0.064(3) 0.042(3) 0.008(2) -0.003(2) -0.009(2)
C56 0.067(3) 0.059(3) 0.052(3) -0.008(2) -0.012(2) -0.001(3)
C57 0.063(3) 0.052(3) 0.059(3) -0.001(3) -0.001(2) 0.005(2)
C58 0.084(4) 0.102(5) 0.057(3) 0.003(3) -0.025(3) -0.003(3)
C59 0.046(3) 0.091(4) 0.059(3) 0.019(3) -0.003(2) 0.003(3)
C60 0.058(3) 0.067(4) 0.076(4) 0.023(3) 0.003(3) -0.001(3)
C61 0.051(3) 0.069(4) 0.099(4) 0.020(3) 0.004(3) -0.003(3)
C62 0.056(3) 0.070(4) 0.095(4) -0.006(3) 0.020(3) -0.012(3)
C63 0.070(3) 0.095(4) 0.065(3) 0.020(3) 0.001(3) -0.020(3)
C64 0.050(3) 0.073(4) 0.078(4) 0.014(3) -0.001(3) -0.003(3)
N2A 0.076(3) 0.077(3) 0.082(3) -0.014(3) -0.004(3) -0.011(3)
O2A 0.203(9) 0.273(11) 0.272(13) -0.032(10) 0.049(9) 0.036(8)
C73 0.192(9) 0.267(11) 0.278(13) -0.031(10) 0.054(9) 0.036(8)
C72 0.201(9) 0.268(11) 0.276(13) -0.037(10) 0.056(9) 0.038(8)
C71 0.199(10) 0.267(11) 0.273(13) -0.039(10) 0.054(9) 0.043(8)
C74 0.195(10) 0.265(12) 0.272(13) -0.042(10) 0.059(10) 0.035(9)
O1 0.174(7) 0.146(6) 0.144(6) -0.027(5) -0.022(5) 0.013(6)
C67 0.171(7) 0.138(6) 0.132(6) -0.020(6) -0.027(6) 0.000(6)
C68 0.176(6) 0.142(7) 0.138(6) -0.010(6) -0.023(5) -0.003(6)
C69 0.178(7) 0.142(6) 0.150(7) -0.006(6) -0.023(6) -0.005(6)
C70 0.179(7) 0.155(7) 0.157(7) -0.015(6) -0.018(6) -0.009(6)
O1A 0.183(7) 0.151(7) 0.155(7) -0.006(6) -0.022(6) -0.008(6)
C67A 0.178(7) 0.141(6) 0.144(6) -0.017(6) -0.019(6) -0.007(6)
C68A 0.177(7) 0.140(7) 0.137(7) -0.020(7) -0.021(7) -0.011(7)
C69A 0.174(7) 0.137(7) 0.137(7) -0.015(6) -0.027(6) -0.008(6)
C70A 0.175(7) 0.143(7) 0.148(7) -0.010(6) -0.025(6) -0.006(6)
O2 0.203(9) 0.272(11) 0.276(13) -0.038(10) 0.048(9) 0.031(8)
C73A 0.195(9) 0.270(11) 0.273(13) -0.036(10) 0.057(9) 0.034(8)
C72A 0.189(10) 0.261(11) 0.273(13) -0.039(10) 0.062(10) 0.044(9)
C71A 0.202(10) 0.268(11) 0.276(13) -0.039(10) 0.060(9) 0.041(9)
C74A 0.199(9) 0.268(11) 0.273(13) -0.041(10) 0.054(9) 0.039(8)
C10A 0.070(4) 0.072(5) 0.073(4) -0.004(4) -0.003(4) -0.012(4)
C11A 0.102(5) 0.093(4) 0.107(5) -0.025(4) -0.007(4) -0.006(4)
C12A 0.118(5) 0.103(5) 0.119(5) -0.030(5) -0.003(5) -0.014(5)
C13A 0.116(5) 0.098(5) 0.115(5) -0.029(5) -0.013(5) -0.014(5)
C14A 0.103(4) 0.090(6) 0.110(5) -0.016(5) -0.024(4) -0.024(5)
C15A 0.087(4) 0.083(5) 0.096(4) -0.013(5) -0.006(4) -0.019(4)
C17A 0.050(3) 0.076(4) 0.048(3) -0.003(3) -0.003(3) 0.004(3)
C18A 0.056(4) 0.084(5) 0.056(5) -0.007(4) -0.003(4) 0.002(4)
C19A 0.060(4) 0.082(5) 0.061(4) -0.005(4) 0.000(4) 0.001(4)
C20A 0.068(4) 0.084(4) 0.057(4) -0.003(4) -0.001(4) 0.009(4)
C21A 0.071(5) 0.094(4) 0.059(4) -0.003(4) -0.001(4) 0.002(4)
C22A 0.074(5) 0.096(5) 0.059(4) -0.004(4) 0.001(4) 0.012(4)
C23A 0.065(4) 0.090(4) 0.062(4) -0.006(4) 0.001(4) 0.010(4)
C24A 0.065(5) 0.084(5) 0.071(4) -0.011(4) -0.004(5) 0.005(5)
C25A 0.065(5) 0.088(5) 0.071(4) -0.007(4) -0.004(4) -0.004(4)
C26A 0.075(4) 0.096(5) 0.068(5) -0.009(5) -0.003(5) -0.004(4)
C37A 0.060(3) 0.089(4) 0.058(3) 0.009(3) 0.001(3) 0.017(3)
C38A 0.074(3) 0.093(4) 0.058(4) 0.013(4) 0.007(3) 0.002(3)
C39A 0.060(3) 0.102(5) 0.060(3) 0.006(4) 0.009(3) 0.003(3)
C40A 0.053(3) 0.095(4) 0.057(4) 0.003(3) 0.007(3) 0.011(3)
C41A 0.051(3) 0.078(3) 0.056(4) 0.007(3) 0.005(3) 0.009(3)
C44A 0.036(3) 0.093(4) 0.048(4) 0.007(3) 0.005(3) -0.001(3)
C45A 0.050(3) 0.083(4) 0.051(3) 0.010(3) 0.002(3) 0.007(3)
C46A 0.050(3) 0.090(4) 0.053(4) -0.003(3) 0.010(3) 0.004(3)
C47A 0.046(3) 0.103(4) 0.058(4) 0.006(3) 0.011(3) -0.002(3)
C48A 0.037(3) 0.115(4) 0.068(4) 0.003(4) 0.006(3) -0.004(3)
C49A 0.046(3) 0.104(4) 0.065(3) 0.006(3) -0.005(3) 0.010(3)
C50A 0.054(3) 0.113(4) 0.066(4) 0.005(4) 0.004(4) 0.022(3)
C51A 0.059(3) 0.102(4) 0.056(4) 0.001(3) 0.012(3) 0.015(3)
C52A 0.051(3) 0.104(5) 0.063(4) 0.006(4) 0.019(3) 0.010(4)
C65A 0.068(7) 0.150(9) 0.134(11) 0.002(11) 0.025(7) -0.027(7)
C66A 0.089(9) 0.139(10) 0.086(7) 0.016(7) 0.045(6) -0.033(7)

loop_
_atom_type_symbol
_atom_type_description
_atom_type_scat_dispersion_real
_atom_type_scat_dispersion_imag
_atom_type_scat_source
C C 0.0033 0.0016 'International Tables Vol C Tables 4.2.6.8 and 6.1.1.4'
H H 0.0000 0.0000 'International Tables Vol C Tables 4.2.6.8 and 6.1.1.4'
Dy Dy -0.1892 4.4098 'International Tables Vol C Tables 4.2.6.8 and 6.1.1.4'
N N 0.0061 0.0033 'International Tables Vol C Tables 4.2.6.8 and 6.1.1.4'
O O 0.0106 0.0060 'International Tables Vol C Tables 4.2.6.8 and 6.1.1.4'

loop_
_geom_angle_atom_site_label_1
_geom_angle_atom_site_label_2
_geom_angle_atom_site_label_3
_geom_angle
_geom_angle_site_symmetry_1
_geom_angle_site_symmetry_3
_geom_angle_publ_flag
N3 Dy1 N9 87.32(12) . . ?
N3 Dy1 C1 70.90(14) . . ?
N3 Dy1 C27 125.28(13) . . ?
N3 Dy1 C28 107.36(13) . . ?
N3 Dy1 C42 99.70(13) . . ?
N3 Dy1 C53 153.61(12) . . ?
N6 Dy1 N3 105.87(12) . . ?
N6 Dy1 N7 82.30(12) . . ?
N6 Dy1 N9 165.71(13) . . ?
N6 Dy1 C1 97.06(14) . . ?
N6 Dy1 C27 84.35(13) . . ?
N6 Dy1 C28 59.94(13) . . ?
N6 Dy1 C42 32.04(12) . . ?
N6 Dy1 C53 84.10(11) . . ?
N7 Dy1 N3 171.47(12) . . ?
N7 Dy1 N9 84.32(12) . . ?
N7 Dy1 C1 106.11(14) . . ?
N7 Dy1 C27 57.01(12) . . ?
N7 Dy1 C28 78.69(12) . . ?
N7 Dy1 C42 88.54(12) . . ?
N7 Dy1 C53 27.32(11) . . ?
N9 Dy1 C27 92.57(12) . . ?
N9 Dy1 C28 122.01(12) . . ?
N9 Dy1 C42 152.58(13) . . ?
N9 Dy1 C53 86.33(11) . . ?
C1 Dy1 N9 81.85(13) . . ?
C1 Dy1 C27 162.84(14) . . ?
C1 Dy1 C28 156.14(13) . . ?
C1 Dy1 C42 125.53(14) . . ?
C1 Dy1 C53 133.15(14) . . ?
C27 Dy1 C28 33.22(12) . . ?
C27 Dy1 C53 29.79(12) . . ?
C28 Dy1 C53 56.02(12) . . ?
C42 Dy1 C27 61.68(13) . . ?
C42 Dy1 C28 30.62(12) . . ?
C42 Dy1 C53 75.61(12) . . ?
C1 N1 C8 112.6(4) . . ?
C1 N1 C9 123.0(4) . . ?
C8 N1 C9 124.2(4) . . ?
C17 N3 Dy1 126.2(5) . . ?
C16 N3 Dy1 113.5(3) . . ?
C16 N3 C17 120.3(6) . . ?
C16 N3 C17A 121.0(6) . . ?
C17A N3 Dy1 125.4(5) . . ?
N3 C17 C18 106.2(8) . . ?
N3 C17 C19 107.7(8) . . ?
N3 C17 C20 113.5(8) . . ?
C19 C17 C18 109.1(9) . . ?
C19 C17 C20 110.4(9) . . ?
C20 C17 C18 109.8(9) . . ?
C17 C18 H18A 109.6 . . ?
C17 C18 H18B 109.6 . . ?
C17 C18 C23 110.4(8) . . ?
H18A C18 H18B 108.1 . . ?
C23 C18 H18A 109.6 . . ?
C23 C18 H18B 109.6 . . ?
C17 C19 H19A 109.7 . . ?
C17 C19 H19B 109.7 . . ?
C17 C19 C25 110.0(8) . . ?
H19A C19 H19B 108.2 . . ?
C25 C19 H19A 109.7 . . ?
C25 C19 H19B 109.7 . . ?
C17 C20 H20A 110.0 . . ?
C17 C20 H20B 110.0 . . ?
C17 C20 C21 108.6(8) . . ?
H20A C20 H20B 108.3 . . ?
C21 C20 H20A 110.0 . . ?
C21 C20 H20B 110.0 . . ?
C20 C21 H21 110.3 . . ?
C20 C21 C22 108.4(9) . . ?
C22 C21 H21 110.3 . . ?
C26 C21 C20 109.1(10) . . ?
C26 C21 H21 110.3 . . ?
C26 C21 C22 108.6(9) . . ?
C21 C22 H22A 109.5 . . ?
C21 C22 H22B 109.5 . . ?
H22A C22 H22B 108.1 . . ?
C23 C22 C21 110.5(9) . . ?
C23 C22 H22A 109.5 . . ?
C23 C22 H22B 109.5 . . ?
C18 C23 H23 110.6 . . ?
C22 C23 C18 108.3(10) . . ?
C22 C23 H23 110.6 . . ?
C22 C23 C24 110.1(10) . . ?
C24 C23 C18 106.5(9) . . ?
C24 C23 H23 110.6 . . ?
C23 C24 H24A 108.9 . . ?
C23 C24 H24B 108.9 . . ?
H24A C24 H24B 107.7 . . ?
C25 C24 C23 113.5(9) . . ?
C25 C24 H24A 108.9 . . ?
C25 C24 H24B 108.9 . . ?
C19 C25 H25 110.6 . . ?
C24 C25 C19 108.5(10) . . ?
C24 C25 H25 110.6 . . ?
C24 C25 C26 109.2(9) . . ?
C26 C25 C19 107.2(10) . . ?
C26 C25 H25 110.6 . . ?
C21 C26 H26A 109.2 . . ?
C21 C26 H26B 109.2 . . ?
C25 C26 C21 112.2(9) . . ?
C25 C26 H26A 109.2 . . ?
C25 C26 H26B 109.2 . . ?
H26A C26 H26B 107.9 . . ?
C34 N4 C27 109.2(3) . . ?
C34 N4 C35 118.6(4) . . ?
C35 N4 C27 119.0(4) . . ?
C37 N5 C36 114.5(13) . . ?
C41 N5 C37 110.3(18) . . ?
C41 N5 C36 109.5(13) . . ?
C36 N5 C37A 108.5(4) . . ?
C41A N5 C36 112.0(4) . . ?
C41A N5 C37A 110.8(4) . . ?
N5 C37 H37A 109.4 . . ?
N5 C37 H37B 109.4 . . ?
N5 C37 C38 111.4(19) . . ?
H37A C37 H37B 108.0 . . ?
C38 C37 H37A 109.4 . . ?
C38 C37 H37B 109.4 . . ?
C37 C38 H38A 109.4 . . ?
C37 C38 H38B 109.4 . . ?
H38A C38 H38B 108.0 . . ?
C39 C38 C37 111(2) . . ?
C39 C38 H38A 109.4 . . ?
C39 C38 H38B 109.4 . . ?
C38 C39 H39A 109.5 . . ?
C38 C39 H39B 109.5 . . ?
C38 C39 C40 111(2) . . ?
H39A C39 H39B 108.1 . . ?
C40 C39 H39A 109.5 . . ?
C40 C39 H39B 109.5 . . ?
C39 C40 H40A 108.6 . . ?
C39 C40 H40B 108.6 . . ?
H40A C40 H40B 107.6 . . ?
C41 C40 C39 115(2) . . ?
C41 C40 H40A 108.6 . . ?
C41 C40 H40B 108.6 . . ?
N5 C41 C40 112(2) . . ?
N5 C41 H41A 109.2 . . ?
N5 C41 H41B 109.2 . . ?
C40 C41 H41A 109.2 . . ?
C40 C41 H41B 109.2 . . ?
H41A C41 H41B 107.9 . . ?
C42 N6 Dy1 88.1(2) . . ?
C42 N6 C43 116.6(4) . . ?
C43 N6 Dy1 143.5(3) . . ?
C53 N7 Dy1 98.6(2) . . ?
C57 N7 Dy1 143.2(3) . . ?
C57 N7 C53 117.3(4) . . ?
C55 N8 C58 121.2(4) . . ?
C55 N8 C59 121.1(4) . . ?
C59 N8 C58 116.9(4) . . ?
C60 N9 Dy1 123.2(3) . . ?
C60 N9 C64 113.5(4) . . ?
C64 N9 Dy1 123.3(3) . . ?
C65 N10 C66 112.7(18) . . ?
C62 N10 C65 112.7(18) . . ?
C62 N10 C66 134.6(18) . . ?
C62 N10 C65A 125.6(11) . . ?
C62 N10 C66A 117.5(8) . . ?
C65A N10 C66A 116.7(10) . . ?
N10 C65 H65A 109.5 . . ?
N10 C65 H65B 109.5 . . ?
N10 C65 H65C 109.5 . . ?
H65A C65 H65B 109.5 . . ?
H65A C65 H65C 109.5 . . ?
H65B C65 H65C 109.5 . . ?
N10 C66 H66A 109.5 . . ?
N10 C66 H66B 109.5 . . ?
N10 C66 H66C 109.5 . . ?
H66A C66 H66B 109.5 . . ?
H66A C66 H66C 109.5 . . ?
H66B C66 H66C 109.5 . . ?
N1 C1 Dy1 145.6(3) . . ?
N1 C1 C2 104.9(4) . . ?
C2 C1 Dy1 109.5(3) . . ?
C1 C2 C3 109.9(4) . . ?
C1 C2 C16 122.9(4) . . ?
C16 C2 C3 127.1(4) . . ?
C4 C3 C2 135.9(5) . . ?
C4 C3 C8 118.2(5) . . ?
C8 C3 C2 105.9(4) . . ?
C3 C4 H4 120.5 . . ?
C5 C4 C3 119.0(6) . . ?
C5 C4 H4 120.5 . . ?
C4 C5 H5 119.5 . . ?
C4 C5 C6 121.0(6) . . ?
C6 C5 H5 119.5 . . ?
C5 C6 H6 119.3 . . ?
C7 C6 C5 121.5(6) . . ?
C7 C6 H6 119.3 . . ?
C6 C7 H7 121.0 . . ?
C6 C7 C8 118.0(6) . . ?
C8 C7 H7 121.0 . . ?
N1 C8 C3 106.7(4) . . ?
C7 C8 N1 130.9(5) . . ?
C7 C8 C3 122.4(5) . . ?
N1 C9 H9AA 109.0 . . ?
N1 C9 H9AB 109.0 . . ?
N1 C9 H9BC 109.7 . . ?
N1 C9 H9BD 109.7 . . ?
N1 C9 C10 113.1(10) . . ?
N1 C9 C10A 110.0(7) . . ?
H9AA C9 H9AB 107.8 . . ?
H9BC C9 H9BD 108.2 . . ?
C10 C9 H9AA 109.0 . . ?
C10 C9 H9AB 109.0 . . ?
C10A C9 H9BC 109.7 . . ?
C10A C9 H9BD 109.7 . . ?
C10 N2 C11 113.1(17) . . ?
C10 N2 C15 114.3(17) . . ?
C15 N2 C11 111.9(16) . . ?
C9 C10 H10A 109.4 . . ?
C9 C10 H10B 109.4 . . ?
N2 C10 C9 111.1(17) . . ?
N2 C10 H10A 109.4 . . ?
N2 C10 H10B 109.4 . . ?
H10A C10 H10B 108.0 . . ?
N2 C11 H11A 109.0 . . ?
N2 C11 H11B 109.0 . . ?
N2 C11 C12 112.9(15) . . ?
H11A C11 H11B 107.8 . . ?
C12 C11 H11A 109.0 . . ?
C12 C11 H11B 109.0 . . ?
C11 C12 H12A 110.2 . . ?
C11 C12 H12B 110.2 . . ?
H12A C12 H12B 108.5 . . ?
C13 C12 C11 107.4(14) . . ?
C13 C12 H12A 110.2 . . ?
C13 C12 H12B 110.2 . . ?
C12 C13 H13A 110.6 . . ?
C12 C13 H13B 110.6 . . ?
C12 C13 C14 105.6(15) . . ?
H13A C13 H13B 108.7 . . ?
C14 C13 H13A 110.6 . . ?
C14 C13 H13B 110.6 . . ?
C13 C14 H14A 109.4 . . ?
C13 C14 H14B 109.4 . . ?
H14A C14 H14B 108.0 . . ?
C15 C14 C13 111.1(15) . . ?
C15 C14 H14A 109.4 . . ?
C15 C14 H14B 109.4 . . ?
N2 C15 C14 114.2(18) . . ?
N2 C15 H15A 108.7 . . ?
N2 C15 H15B 108.7 . . ?
C14 C15 H15A 108.7 . . ?
C14 C15 H15B 108.7 . . ?
H15A C15 H15B 107.6 . . ?
N3 C16 C2 123.0(4) . . ?
N3 C16 H16 118.5 . . ?
C2 C16 H16 118.5 . . ?
N4 C27 Dy1 146.2(3) . . ?
N4 C27 C28 105.2(3) . . ?
C28 C27 Dy1 75.9(2) . . ?
C53 C27 Dy1 88.5(3) . . ?
C53 C27 N4 114.9(3) . . ?
C53 C27 C28 126.1(3) . . ?
C27 C28 Dy1 70.9(2) . . ?
C29 C28 Dy1 139.6(3) . . ?
C29 C28 C27 105.4(4) . . ?
C42 C28 Dy1 71.8(3) . . ?
C42 C28 C27 133.4(4) . . ?
C42 C28 C29 121.1(4) . . ?
C30 C29 C28 131.9(4) . . ?
C30 C29 C34 119.2(5) . . ?
C34 C29 C28 108.9(4) . . ?
C29 C30 H30 120.6 . . ?
C31 C30 C29 118.8(5) . . ?
C31 C30 H30 120.6 . . ?
C30 C31 H31 119.4 . . ?
C32 C31 C30 121.2(6) . . ?
C32 C31 H31 119.4 . . ?
C31 C32 H32 119.4 . . ?
C31 C32 C33 121.2(6) . . ?
C33 C32 H32 119.4 . . ?
C32 C33 H33 121.0 . . ?
C32 C33 C34 117.9(5) . . ?
C34 C33 H33 121.0 . . ?
N4 C34 C29 110.7(4) . . ?
N4 C34 C33 127.6(5) . . ?
C33 C34 C29 121.7(5) . . ?
N4 C35 H35A 109.2 . . ?
N4 C35 H35B 109.2 . . ?
N4 C35 C36 112.3(3) . . ?
H35A C35 H35B 107.9 . . ?
C36 C35 H35A 109.2 . . ?
C36 C35 H35B 109.2 . . ?
N5 C36 C35 114.1(3) . . ?
N5 C36 H36A 108.7 . . ?
N5 C36 H36B 108.7 . . ?
C35 C36 H36A 108.7 . . ?
C35 C36 H36B 108.7 . . ?
H36A C36 H36B 107.6 . . ?
Dy1 C42 H42 111.9 . . ?
N6 C42 Dy1 59.8(2) . . ?
N6 C42 C28 127.3(4) . . ?
N6 C42 H42 111.9 . . ?
C28 C42 Dy1 77.5(3) . . ?
C28 C42 H42 111.9 . . ?
N6 C43 C44 116.5(9) . . ?
N6 C43 C45 113.4(9) . . ?
N6 C43 C46 105.9(9) . . ?
N6 C43 C44A 111.1(5) . . ?
N6 C43 C45A 112.8(5) . . ?
N6 C43 C46A 106.9(4) . . ?
C44 C43 C45 109.7(14) . . ?
C44 C43 C46 106.4(12) . . ?
C45 C43 C46 103.8(14) . . ?
C45A C43 C44A 107.7(6) . . ?
C46A C43 C44A 108.7(5) . . ?
C46A C43 C45A 109.5(6) . . ?
C43 C44 H44A 108.7 . . ?
C43 C44 H44B 108.7 . . ?
C43 C44 C47 114.0(13) . . ?
H44A C44 H44B 107.6 . . ?
C47 C44 H44A 108.7 . . ?
C47 C44 H44B 108.7 . . ?
C43 C45 H45A 109.2 . . ?
C43 C45 H45B 109.2 . . ?
C43 C45 C49 112.1(14) . . ?
H45A C45 H45B 107.9 . . ?
C49 C45 H45A 109.2 . . ?
C49 C45 H45B 109.2 . . ?
C43 C46 H46A 109.2 . . ?
C43 C46 H46B 109.2 . . ?
C43 C46 C51 111.9(13) . . ?
H46A C46 H46B 107.9 . . ?
C51 C46 H46A 109.2 . . ?
C51 C46 H46B 109.2 . . ?
C44 C47 H47 110.0 . . ?
C48 C47 C44 107.8(16) . . ?
C48 C47 H47 110.0 . . ?
C48 C47 C52 109.9(16) . . ?
C52 C47 C44 109.2(15) . . ?
C52 C47 H47 110.0 . . ?
C47 C48 H48A 109.4 . . ?
C47 C48 H48B 109.4 . . ?
C47 C48 C49 111.1(15) . . ?
H48A C48 H48B 108.0 . . ?
C49 C48 H48A 109.4 . . ?
C49 C48 H48B 109.4 . . ?
C45 C49 H49 110.1 . . ?
C48 C49 C45 112.9(17) . . ?
C48 C49 H49 110.1 . . ?
C50 C49 C45 105.3(16) . . ?
C50 C49 C48 108.4(17) . . ?
C50 C49 H49 110.1 . . ?
C49 C50 H50A 109.7 . . ?
C49 C50 H50B 109.7 . . ?
C49 C50 C51 110.0(15) . . ?
H50A C50 H50B 108.2 . . ?
C51 C50 H50A 109.7 . . ?
C51 C50 H50B 109.7 . . ?
C46 C51 H51 109.7 . . ?
C50 C51 C46 107.8(15) . . ?
C50 C51 H51 109.7 . . ?
C52 C51 C46 108.6(15) . . ?
C52 C51 C50 111.4(16) . . ?
C52 C51 H51 109.7 . . ?
C47 C52 H52A 109.9 . . ?
C47 C52 H52B 109.9 . . ?
C51 C52 C47 109.1(14) . . ?
C51 C52 H52A 109.9 . . ?
C51 C52 H52B 109.9 . . ?
H52A C52 H52B 108.3 . . ?
N7 C53 Dy1 54.1(2) . . ?
N7 C53 C27 115.5(4) . . ?
N7 C53 C54 121.1(4) . . ?
C27 C53 Dy1 61.7(2) . . ?
C54 C53 Dy1 169.6(3) . . ?
C54 C53 C27 123.2(4) . . ?
C53 C54 H54 119.7 . . ?
C53 C54 C55 120.7(4) . . ?
C55 C54 H54 119.7 . . ?
N8 C55 C54 122.1(4) . . ?
N8 C55 C56 121.5(4) . . ?
C56 C55 C54 116.4(4) . . ?
C55 C56 H56 120.3 . . ?
C57 C56 C55 119.5(4) . . ?
C57 C56 H56 120.3 . . ?
N7 C57 C56 125.0(4) . . ?
N7 C57 H57 117.5 . . ?
C56 C57 H57 117.5 . . ?
N8 C58 H58A 109.5 . . ?
N8 C58 H58B 109.5 . . ?
N8 C58 H58C 109.5 . . ?
H58A C58 H58B 109.5 . . ?
H58A C58 H58C 109.5 . . ?
H58B C58 H58C 109.5 . . ?
N8 C59 H59A 109.5 . . ?
N8 C59 H59B 109.5 . . ?
N8 C59 H59C 109.5 . . ?
H59A C59 H59B 109.5 . . ?
H59A C59 H59C 109.5 . . ?
H59B C59 H59C 109.5 . . ?
N9 C60 H60 117.8 . . ?
N9 C60 C61 124.4(5) . . ?
C61 C60 H60 117.8 . . ?
C60 C61 H61 119.5 . . ?
C60 C61 C62 121.0(5) . . ?
C62 C61 H61 119.5 . . ?
C61 C62 N10 122.1(5) . . ?
C61 C62 C63 115.3(5) . . ?
C63 C62 N10 122.6(5) . . ?
C62 C63 H63 119.5 . . ?
C64 C63 C62 120.9(5) . . ?
C64 C63 H63 119.5 . . ?
N9 C64 C63 124.8(5) . . ?
N9 C64 H64 117.6 . . ?
C63 C64 H64 117.6 . . ?
C10A N2A C15A 109.5(10) . . ?
C11A N2A C10A 113.7(12) . . ?
C11A N2A C15A 108.7(10) . . ?
C71 O2A C74 123.5(19) . . ?
H73A C73 H73B 108.5 . . ?
C72 C73 H73A 110.2 . . ?
C72 C73 H73B 110.2 . . ?
C74 C73 H73A 110.2 . . ?
C74 C73 H73B 110.2 . . ?
C74 C73 C72 108(2) . . ?
C73 C72 H72A 110.8 . . ?
C73 C72 H72B 110.8 . . ?
C73 C72 C71 105(2) . . ?
H72A C72 H72B 108.8 . . ?
C71 C72 H72A 110.8 . . ?
C71 C72 H72B 110.8 . . ?
O2A C71 C72 99.9(18) . . ?
O2A C71 H71A 111.8 . . ?
O2A C71 H71B 111.8 . . ?
C72 C71 H71A 111.8 . . ?
C72 C71 H71B 111.8 . . ?
H71A C71 H71B 109.5 . . ?
O2A C74 C73 98.2(16) . . ?
O2A C74 H74A 112.1 . . ?
O2A C74 H74B 112.1 . . ?
C73 C74 H74A 112.1 . . ?
C73 C74 H74B 112.1 . . ?
H74A C74 H74B 109.8 . . ?
C70 O1 C67 112.1(11) . . ?
O1 C67 H67A 110.6 . . ?
O1 C67 H67B 110.6 . . ?
O1 C67 C68 105.8(12) . . ?
H67A C67 H67B 108.7 . . ?
C68 C67 H67A 110.6 . . ?
C68 C67 H67B 110.6 . . ?
C67 C68 H68A 111.3 . . ?
C67 C68 H68B 111.3 . . ?
H68A C68 H68B 109.2 . . ?
C69 C68 C67 102.5(14) . . ?
C69 C68 H68A 111.3 . . ?
C69 C68 H68B 111.3 . . ?
C68 C69 H69A 109.9 . . ?
C68 C69 H69B 109.9 . . ?
H69A C69 H69B 108.3 . . ?
C70 C69 C68 108.9(16) . . ?
C70 C69 H69A 109.9 . . ?
C70 C69 H69B 109.9 . . ?
O1 C70 C69 105.4(14) . . ?
O1 C70 H70A 110.7 . . ?
O1 C70 H70B 110.7 . . ?
C69 C70 H70A 110.7 . . ?
C69 C70 H70B 110.7 . . ?
H70A C70 H70B 108.8 . . ?
C70A O1A C67A 112.1(15) . . ?
O1A C67A H67C 110.2 . . ?
O1A C67A H67D 110.2 . . ?
O1A C67A C68A 107.7(15) . . ?
H67C C67A H67D 108.5 . . ?
C68A C67A H67C 110.2 . . ?
C68A C67A H67D 110.2 . . ?
C67A C68A H68C 110.6 . . ?
C67A C68A H68D 110.6 . . ?
H68C C68A H68D 108.7 . . ?
C69A C68A C67A 105.8(18) . . ?
C69A C68A H68C 110.6 . . ?
C69A C68A H68D 110.6 . . ?
C68A C69A H69C 110.1 . . ?
C68A C69A H69D 110.1 . . ?
C68A C69A C70A 107.8(19) . . ?
H69C C69A H69D 108.5 . . ?
C70A C69A H69C 110.1 . . ?
C70A C69A H69D 110.1 . . ?
O1A C70A C69A 106.3(18) . . ?
O1A C70A H70C 110.5 . . ?
O1A C70A H70D 110.5 . . ?
C69A C70A H70C 110.5 . . ?
C69A C70A H70D 110.5 . . ?
H70C C70A H70D 108.7 . . ?
C74A O2 C71A 115.2(19) . . ?
H73C C73A H73D 110.3 . . ?
C72A C73A H73C 112.8 . . ?
C72A C73A H73D 112.8 . . ?
C74A C73A H73C 112.8 . . ?
C74A C73A H73D 112.8 . . ?
C74A C73A C72A 94(2) . . ?
C73A C72A H72C 111.7 . . ?
C73A C72A H72D 111.7 . . ?
H72C C72A H72D 109.5 . . ?
C71A C72A C73A 100(2) . . ?
C71A C72A H72C 111.7 . . ?
C71A C72A H72D 111.7 . . ?
O2 C71A C72A 99.0(18) . . ?
O2 C71A H71C 112.0 . . ?
O2 C71A H71D 112.0 . . ?
C72A C71A H71C 112.0 . . ?
C72A C71A H71D 112.0 . . ?
H71C C71A H71D 109.7 . . ?
O2 C74A C73A 97.5(18) . . ?
O2 C74A H74C 112.3 . . ?
O2 C74A H74D 112.3 . . ?
C73A C74A H74C 112.3 . . ?
C73A C74A H74D 112.3 . . ?
H74C C74A H74D 109.9 . . ?
C9 C10A H10C 109.2 . . ?
C9 C10A H10D 109.2 . . ?
N2A C10A C9 111.9(10) . . ?
N2A C10A H10C 109.2 . . ?
N2A C10A H10D 109.2 . . ?
H10C C10A H10D 107.9 . . ?
N2A C11A H11C 109.6 . . ?
N2A C11A H11D 109.6 . . ?
N2A C11A C12A 110.5(10) . . ?
H11C C11A H11D 108.1 . . ?
C12A C11A H11C 109.6 . . ?
C12A C11A H11D 109.6 . . ?
C11A C12A H12C 109.7 . . ?
C11A C12A H12D 109.7 . . ?
H12C C12A H12D 108.2 . . ?
C13A C12A C11A 109.7(9) . . ?
C13A C12A H12C 109.7 . . ?
C13A C12A H12D 109.7 . . ?
C12A C13A H13C 108.9 . . ?
C12A C13A H13D 108.9 . . ?
H13C C13A H13D 107.7 . . ?
C14A C13A C12A 113.3(10) . . ?
C14A C13A H13C 108.9 . . ?
C14A C13A H13D 108.9 . . ?
C13A C14A H14C 109.6 . . ?
C13A C14A H14D 109.6 . . ?
H14C C14A H14D 108.1 . . ?
C15A C14A C13A 110.4(9) . . ?
C15A C14A H14C 109.6 . . ?
C15A C14A H14D 109.6 . . ?
N2A C15A C14A 108.4(11) . . ?
N2A C15A H15C 110.0 . . ?
N2A C15A H15D 110.0 . . ?
C14A C15A H15C 110.0 . . ?
C14A C15A H15D 110.0 . . ?
H15C C15A H15D 108.4 . . ?
N3 C17A C18A 106.2(8) . . ?
N3 C17A C19A 110.8(8) . . ?
N3 C17A C20A 116.5(9) . . ?
C19A C17A C18A 107.2(9) . . ?
C19A C17A C20A 107.0(9) . . ?
C20A C17A C18A 108.8(9) . . ?
C17A C18A H18C 109.1 . . ?
C17A C18A H18D 109.1 . . ?
C17A C18A C23A 112.4(8) . . ?
H18C C18A H18D 107.9 . . ?
C23A C18A H18C 109.1 . . ?
C23A C18A H18D 109.1 . . ?
C17A C19A H19C 109.2 . . ?
C17A C19A H19D 109.2 . . ?
C17A C19A C25A 112.1(8) . . ?
H19C C19A H19D 107.9 . . ?
C25A C19A H19C 109.2 . . ?
C25A C19A H19D 109.2 . . ?
C17A C20A H20C 109.2 . . ?
C17A C20A H20D 109.2 . . ?
C17A C20A C21A 112.0(8) . . ?
H20C C20A H20D 107.9 . . ?
C21A C20A H20C 109.2 . . ?
C21A C20A H20D 109.2 . . ?
C20A C21A H21A 111.0 . . ?
C22A C21A C20A 107.7(11) . . ?
C22A C21A H21A 111.0 . . ?
C26A C21A C20A 107.4(10) . . ?
C26A C21A H21A 111.0 . . ?
C26A C21A C22A 108.5(10) . . ?
C21A C22A H22C 109.3 . . ?
C21A C22A H22D 109.3 . . ?
H22C C22A H22D 108.0 . . ?
C23A C22A C21A 111.5(9) . . ?
C23A C22A H22C 109.3 . . ?
C23A C22A H22D 109.3 . . ?
C18A C23A H23A 110.3 . . ?
C22A C23A C18A 107.7(9) . . ?
C22A C23A H23A 110.3 . . ?
C24A C23A C18A 107.8(10) . . ?
C24A C23A C22A 110.4(10) . . ?
C24A C23A H23A 110.3 . . ?
C23A C24A H24C 109.2 . . ?
C23A C24A H24D 109.2 . . ?
C23A C24A C25A 111.9(10) . . ?
H24C C24A H24D 107.9 . . ?
C25A C24A H24C 109.2 . . ?
C25A C24A H24D 109.2 . . ?
C19A C25A H25A 110.5 . . ?
C24A C25A C19A 107.3(9) . . ?
C24A C25A H25A 110.5 . . ?
C26A C25A C19A 107.8(11) . . ?
C26A C25A C24A 110.0(10) . . ?
C26A C25A H25A 110.5 . . ?
C21A C26A H26C 109.1 . . ?
C21A C26A H26D 109.1 . . ?
C25A C26A C21A 112.4(9) . . ?
C25A C26A H26C 109.1 . . ?
C25A C26A H26D 109.1 . . ?
H26C C26A H26D 107.9 . . ?
N5 C37A H37C 109.4 . . ?
N5 C37A H37D 109.4 . . ?
N5 C37A C38A 111.0(5) . . ?
H37C C37A H37D 108.0 . . ?
C38A C37A H37C 109.4 . . ?
C38A C37A H37D 109.4 . . ?
C37A C38A H38C 109.3 . . ?
C37A C38A H38D 109.3 . . ?
C37A C38A C39A 111.5(6) . . ?
H38C C38A H38D 108.0 . . ?
C39A C38A H38C 109.3 . . ?
C39A C38A H38D 109.3 . . ?
C38A C39A H39C 109.7 . . ?
C38A C39A H39D 109.7 . . ?
C38A C39A C40A 109.7(6) . . ?
H39C C39A H39D 108.2 . . ?
C40A C39A H39C 109.7 . . ?
C40A C39A H39D 109.7 . . ?
C39A C40A H40C 109.5 . . ?
C39A C40A H40D 109.5 . . ?
H40C C40A H40D 108.1 . . ?
C41A C40A C39A 110.9(5) . . ?
C41A C40A H40C 109.5 . . ?
C41A C40A H40D 109.5 . . ?
N5 C41A C40A 111.2(5) . . ?
N5 C41A H41C 109.4 . . ?
N5 C41A H41D 109.4 . . ?
C40A C41A H41C 109.4 . . ?
C40A C41A H41D 109.4 . . ?
H41C C41A H41D 108.0 . . ?
C43 C44A H44C 109.6 . . ?
C43 C44A H44D 109.6 . . ?
H44C C44A H44D 108.1 . . ?
C47A C44A C43 110.3(6) . . ?
C47A C44A H44C 109.6 . . ?
C47A C44A H44D 109.6 . . ?
C43 C45A H45C 109.4 . . ?
C43 C45A H45D 109.4 . . ?
C43 C45A C49A 111.0(6) . . ?
H45C C45A H45D 108.0 . . ?
C49A C45A H45C 109.4 . . ?
C49A C45A H45D 109.4 . . ?
C43 C46A H46C 109.6 . . ?
C43 C46A H46D 109.6 . . ?
C43 C46A C51A 110.5(6) . . ?
H46C C46A H46D 108.1 . . ?
C51A C46A H46C 109.6 . . ?
C51A C46A H46D 109.6 . . ?
C44A C47A H47A 109.5 . . ?
C48A C47A C44A 109.2(6) . . ?
C48A C47A H47A 109.5 . . ?
C52A C47A C44A 109.7(6) . . ?
C52A C47A H47A 109.5 . . ?
C52A C47A C48A 109.3(7) . . ?
C47A C48A H48C 109.8 . . ?
C47A C48A H48D 109.8 . . ?
C47A C48A C49A 109.5(6) . . ?
H48C C48A H48D 108.2 . . ?
C49A C48A H48C 109.8 . . ?
C49A C48A H48D 109.8 . . ?
C45A C49A H49A 109.8 . . ?
C48A C49A C45A 107.8(7) . . ?
C48A C49A H49A 109.8 . . ?
C50A C49A C45A 109.1(7) . . ?
C50A C49A C48A 110.6(8) . . ?
C50A C49A H49A 109.8 . . ?
C49A C50A H50C 109.6 . . ?
C49A C50A H50D 109.6 . . ?
C49A C50A C51A 110.3(6) . . ?
H50C C50A H50D 108.1 . . ?
C51A C50A H50C 109.6 . . ?
C51A C50A H50D 109.6 . . ?
C46A C51A H51A 110.0 . . ?
C50A C51A C46A 108.6(6) . . ?
C50A C51A H51A 110.0 . . ?
C52A C51A C46A 110.1(6) . . ?
C52A C51A C50A 108.2(7) . . ?
C52A C51A H51A 110.0 . . ?
C47A C52A C51A 110.2(6) . . ?
C47A C52A H52C 109.6 . . ?
C47A C52A H52D 109.6 . . ?
C51A C52A H52C 109.6 . . ?
C51A C52A H52D 109.6 . . ?
H52C C52A H52D 108.1 . . ?
N10 C65A H65D 109.5 . . ?
N10 C65A H65E 109.5 . . ?
N10 C65A H65F 109.5 . . ?
H65D C65A H65E 109.5 . . ?
H65D C65A H65F 109.5 . . ?
H65E C65A H65F 109.5 . . ?
N10 C66A H66D 109.5 . . ?
N10 C66A H66E 109.5 . . ?
N10 C66A H66F 109.5 . . ?
H66D C66A H66E 109.5 . . ?
H66D C66A H66F 109.5 . . ?
H66E C66A H66F 109.5 . . ?

loop_
_geom_bond_atom_site_label_1
_geom_bond_atom_site_label_2
_geom_bond_distance
_geom_bond_site_symmetry_2
_geom_bond_publ_flag
Dy1 N3 2.485(3) . ?
Dy1 N6 2.234(3) . ?
Dy1 N7 2.404(3) . ?
Dy1 N9 2.534(4) . ?
Dy1 C1 2.501(5) . ?
Dy1 C27 2.586(4) . ?
Dy1 C28 2.655(4) . ?
Dy1 C42 2.584(4) . ?
Dy1 C53 2.935(4) . ?
N1 C1 1.379(5) . ?
N1 C8 1.397(6) . ?
N1 C9 1.448(6) . ?
N3 C17 1.454(10) . ?
N3 C16 1.301(5) . ?
N3 C17A 1.490(10) . ?
C17 C18 1.532(12) . ?
C17 C19 1.509(12) . ?
C17 C20 1.530(12) . ?
C18 H18A 0.9700 . ?
C18 H18B 0.9700 . ?
C18 C23 1.557(11) . ?
C19 H19A 0.9700 . ?
C19 H19B 0.9700 . ?
C19 C25 1.562(12) . ?
C20 H20A 0.9700 . ?
C20 H20B 0.9700 . ?
C20 C21 1.547(11) . ?
C21 H21 0.9800 . ?
C21 C22 1.565(13) . ?
C21 C26 1.528(13) . ?
C22 H22A 0.9700 . ?
C22 H22B 0.9700 . ?
C22 C23 1.499(13) . ?
C23 H23 0.9800 . ?
C23 C24 1.520(13) . ?
C24 H24A 0.9700 . ?
C24 H24B 0.9700 . ?
C24 C25 1.484(13) . ?
C25 H25 0.9800 . ?
C25 C26 1.504(14) . ?
C26 H26A 0.9700 . ?
C26 H26B 0.9700 . ?
N4 C27 1.470(5) . ?
N4 C34 1.382(5) . ?
N4 C35 1.461(5) . ?
N5 C37 1.460(15) . ?
N5 C41 1.459(16) . ?
N5 C36 1.464(5) . ?
N5 C37A 1.469(6) . ?
N5 C41A 1.449(6) . ?
C37 H37A 0.9700 . ?
C37 H37B 0.9700 . ?
C37 C38 1.508(15) . ?
C38 H38A 0.9700 . ?
C38 H38B 0.9700 . ?
C38 C39 1.501(15) . ?
C39 H39A 0.9700 . ?
C39 H39B 0.9700 . ?
C39 C40 1.510(15) . ?
C40 H40A 0.9700 . ?
C40 H40B 0.9700 . ?
C40 C41 1.507(15) . ?
C41 H41A 0.9700 . ?
C41 H41B 0.9700 . ?
N6 C42 1.371(5) . ?
N6 C43 1.470(5) . ?
N7 C53 1.362(5) . ?
N7 C57 1.330(5) . ?
N8 C55 1.359(5) . ?
N8 C58 1.444(6) . ?
N8 C59 1.443(5) . ?
N9 C60 1.348(5) . ?
N9 C64 1.349(5) . ?
N10 C65 1.499(14) . ?
N10 C66 1.505(15) . ?
N10 C62 1.379(6) . ?
N10 C65A 1.472(10) . ?
N10 C66A 1.494(9) . ?
C65 H65A 0.9600 . ?
C65 H65B 0.9600 . ?
C65 H65C 0.9600 . ?
C66 H66A 0.9600 . ?
C66 H66B 0.9600 . ?
C66 H66C 0.9600 . ?
C1 C2 1.406(6) . ?
C2 C3 1.446(6) . ?
C2 C16 1.418(6) . ?
C3 C4 1.409(6) . ?
C3 C8 1.409(6) . ?
C4 H4 0.9300 . ?
C4 C5 1.379(7) . ?
C5 H5 0.9300 . ?
C5 C6 1.390(8) . ?
C6 H6 0.9300 . ?
C6 C7 1.369(8) . ?
C7 H7 0.9300 . ?
C7 C8 1.380(7) . ?
C9 H9AA 0.9700 . ?
C9 H9AB 0.9700 . ?
C9 H9BC 0.9700 . ?
C9 H9BD 0.9700 . ?
C9 C10 1.512(14) . ?
C9 C10A 1.522(10) . ?
N2 C10 1.450(13) . ?
N2 C11 1.455(14) . ?
N2 C15 1.452(14) . ?
C10 H10A 0.9700 . ?
C10 H10B 0.9700 . ?
C11 H11A 0.9700 . ?
C11 H11B 0.9700 . ?
C11 C12 1.524(13) . ?
C12 H12A 0.9700 . ?
C12 H12B 0.9700 . ?
C12 C13 1.502(14) . ?
C13 H13A 0.9700 . ?
C13 H13B 0.9700 . ?
C13 C14 1.517(13) . ?
C14 H14A 0.9700 . ?
C14 H14B 0.9700 . ?
C14 C15 1.515(13) . ?
C15 H15A 0.9700 . ?
C15 H15B 0.9700 . ?
C16 H16 0.9300 . ?
C27 C28 1.500(5) . ?
C27 C53 1.459(5) . ?
C28 C29 1.471(6) . ?
C28 C42 1.385(5) . ?
C29 C30 1.390(6) . ?
C29 C34 1.392(6) . ?
C30 H30 0.9300 . ?
C30 C31 1.386(7) . ?
C31 H31 0.9300 . ?
C31 C32 1.370(8) . ?
C32 H32 0.9300 . ?
C32 C33 1.376(7) . ?
C33 H33 0.9300 . ?
C33 C34 1.388(6) . ?
C35 H35A 0.9700 . ?
C35 H35B 0.9700 . ?
C35 C36 1.521(6) . ?
C36 H36A 0.9700 . ?
C36 H36B 0.9700 . ?
C42 H42 0.9800 . ?
C43 C44 1.527(14) . ?
C43 C45 1.537(15) . ?
C43 C46 1.554(15) . ?
C43 C44A 1.550(7) . ?
C43 C45A 1.526(8) . ?
C43 C46A 1.517(8) . ?
C44 H44A 0.9700 . ?
C44 H44B 0.9700 . ?
C44 C47 1.530(16) . ?
C45 H45A 0.9700 . ?
C45 H45B 0.9700 . ?
C45 C49 1.543(15) . ?
C46 H46A 0.9700 . ?
C46 H46B 0.9700 . ?
C46 C51 1.560(15) . ?
C47 H47 0.9800 . ?
C47 C48 1.515(16) . ?
C47 C52 1.526(17) . ?
C48 H48A 0.9700 . ?
C48 H48B 0.9700 . ?
C48 C49 1.523(16) . ?
C49 H49 0.9800 . ?
C49 C50 1.520(16) . ?
C50 H50A 0.9700 . ?
C50 H50B 0.9700 . ?
C50 C51 1.542(16) . ?
C51 H51 0.9800 . ?
C51 C52 1.514(17) . ?
C52 H52A 0.9700 . ?
C52 H52B 0.9700 . ?
C53 C54 1.400(5) . ?
C54 H54 0.9300 . ?
C54 C55 1.402(6) . ?
C55 C56 1.401(6) . ?
C56 H56 0.9300 . ?
C56 C57 1.364(6) . ?
C57 H57 0.9300 . ?
C58 H58A 0.9600 . ?
C58 H58B 0.9600 . ?
C58 H58C 0.9600 . ?
C59 H59A 0.9600 . ?
C59 H59B 0.9600 . ?
C59 H59C 0.9600 . ?
C60 H60 0.9300 . ?
C60 C61 1.361(6) . ?
C61 H61 0.9300 . ?
C61 C62 1.373(7) . ?
C62 C63 1.374(7) . ?
C63 H63 0.9300 . ?
C63 C64 1.353(6) . ?
C64 H64 0.9300 . ?
N2A C10A 1.461(10) . ?
N2A C11A 1.454(12) . ?
N2A C15A 1.482(10) . ?
O2A C71 1.385(17) . ?
O2A C74 1.399(19) . ?
C73 H73A 0.9700 . ?
C73 H73B 0.9700 . ?
C73 C72 1.528(15) . ?
C73 C74 1.513(16) . ?
C72 H72A 0.9700 . ?
C72 H72B 0.9700 . ?
C72 C71 1.551(18) . ?
C71 H71A 0.9700 . ?
C71 H71B 0.9700 . ?
C74 H74A 0.9700 . ?
C74 H74B 0.9700 . ?
O1 C67 1.399(13) . ?
O1 C70 1.373(12) . ?
C67 H67A 0.9700 . ?
C67 H67B 0.9700 . ?
C67 C68 1.474(13) . ?
C68 H68A 0.9700 . ?
C68 H68B 0.9700 . ?
C68 C69 1.460(12) . ?
C69 H69A 0.9700 . ?
C69 H69B 0.9700 . ?
C69 C70 1.442(15) . ?
C70 H70A 0.9700 . ?
C70 H70B 0.9700 . ?
O1A C67A 1.389(15) . ?
O1A C70A 1.388(17) . ?
C67A H67C 0.9700 . ?
C67A H67D 0.9700 . ?
C67A C68A 1.460(15) . ?
C68A H68C 0.9700 . ?
C68A H68D 0.9700 . ?
C68A C69A 1.453(15) . ?
C69A H69C 0.9700 . ?
C69A H69D 0.9700 . ?
C69A C70A 1.466(15) . ?
C70A H70C 0.9700 . ?
C70A H70D 0.9700 . ?
O2 C71A 1.44(2) . ?
O2 C74A 1.424(18) . ?
C73A H73C 0.9700 . ?
C73A H73D 0.9700 . ?
C73A C72A 1.576(16) . ?
C73A C74A 1.556(17) . ?
C72A H72C 0.9700 . ?
C72A H72D 0.9700 . ?
C72A C71A 1.561(16) . ?
C71A H71C 0.9700 . ?
C71A H71D 0.9700 . ?
C74A H74C 0.9700 . ?
C74A H74D 0.9700 . ?
C10A H10C 0.9700 . ?
C10A H10D 0.9700 . ?
C11A H11C 0.9700 . ?
C11A H11D 0.9700 . ?
C11A C12A 1.545(10) . ?
C12A H12C 0.9700 . ?
C12A H12D 0.9700 . ?
C12A C13A 1.516(11) . ?
C13A H13C 0.9700 . ?
C13A H13D 0.9700 . ?
C13A C14A 1.509(10) . ?
C14A H14C 0.9700 . ?
C14A H14D 0.9700 . ?
C14A C15A 1.508(10) . ?
C15A H15C 0.9700 . ?
C15A H15D 0.9700 . ?
C17A C18A 1.534(12) . ?
C17A C19A 1.529(12) . ?
C17A C20A 1.534(12) . ?
C18A H18C 0.9700 . ?
C18A H18D 0.9700 . ?
C18A C23A 1.544(11) . ?
C19A H19C 0.9700 . ?
C19A H19D 0.9700 . ?
C19A C25A 1.569(12) . ?
C20A H20C 0.9700 . ?
C20A H20D 0.9700 . ?
C20A C21A 1.570(12) . ?
C21A H21A 0.9800 . ?
C21A C22A 1.539(13) . ?
C21A C26A 1.526(14) . ?
C22A H22C 0.9700 . ?
C22A H22D 0.9700 . ?
C22A C23A 1.525(13) . ?
C23A H23A 0.9800 . ?
C23A C24A 1.506(13) . ?
C24A H24C 0.9700 . ?
C24A H24D 0.9700 . ?
C24A C25A 1.510(13) . ?
C25A H25A 0.9800 . ?
C25A C26A 1.510(14) . ?
C26A H26C 0.9700 . ?
C26A H26D 0.9700 . ?
C37A H37C 0.9700 . ?
C37A H37D 0.9700 . ?
C37A C38A 1.506(7) . ?
C38A H38C 0.9700 . ?
C38A H38D 0.9700 . ?
C38A C39A 1.508(8) . ?
C39A H39C 0.9700 . ?
C39A H39D 0.9700 . ?
C39A C40A 1.521(8) . ?
C40A H40C 0.9700 . ?
C40A H40D 0.9700 . ?
C40A C41A 1.510(7) . ?
C41A H41C 0.9700 . ?
C41A H41D 0.9700 . ?
C44A H44C 0.9700 . ?
C44A H44D 0.9700 . ?
C44A C47A 1.531(8) . ?
C45A H45C 0.9700 . ?
C45A H45D 0.9700 . ?
C45A C49A 1.542(8) . ?
C46A H46C 0.9700 . ?
C46A H46D 0.9700 . ?
C46A C51A 1.544(8) . ?
C47A H47A 0.9800 . ?
C47A C48A 1.529(8) . ?
C47A C52A 1.521(9) . ?
C48A H48C 0.9700 . ?
C48A H48D 0.9700 . ?
C48A C49A 1.532(9) . ?
C49A H49A 0.9800 . ?
C49A C50A 1.519(9) . ?
C50A H50C 0.9700 . ?
C50A H50D 0.9700 . ?
C50A C51A 1.534(9) . ?
C51A H51A 0.9800 . ?
C51A C52A 1.532(9) . ?
C52A H52C 0.9700 . ?
C52A H52D 0.9700 . ?
C65A H65D 0.9600 . ?
C65A H65E 0.9600 . ?
C65A H65F 0.9600 . ?
C66A H66D 0.9600 . ?
C66A H66E 0.9600 . ?
C66A H66F 0.9600 . ?

loop_
_geom_torsion_atom_site_label_1
_geom_torsion_atom_site_label_2
_geom_torsion_atom_site_label_3
_geom_torsion_atom_site_label_4
_geom_torsion
_geom_torsion_site_symmetry_1
_geom_torsion_site_symmetry_2
_geom_torsion_site_symmetry_3
_geom_torsion_site_symmetry_4
_geom_torsion_publ_flag
Dy1 N3 C17 C18 -20.0(11) . . . . ?
Dy1 N3 C17 C19 96.8(9) . . . . ?
Dy1 N3 C17 C20 -140.7(7) . . . . ?
Dy1 N3 C16 C2 3.8(5) . . . . ?
Dy1 N3 C17A C18A -51.3(10) . . . . ?
Dy1 N3 C17A C19A 64.8(10) . . . . ?
Dy1 N3 C17A C20A -172.6(7) . . . . ?
Dy1 N6 C42 C28 40.9(4) . . . . ?
Dy1 N6 C43 C44 -168.5(13) . . . . ?
Dy1 N6 C43 C45 62.7(15) . . . . ?
Dy1 N6 C43 C46 -50.5(13) . . . . ?
Dy1 N6 C43 C44A 174.2(5) . . . . ?
Dy1 N6 C43 C45A 53.2(8) . . . . ?
Dy1 N6 C43 C46A -67.3(7) . . . . ?
Dy1 N7 C53 C27 -6.3(4) . . . . ?
Dy1 N7 C53 C54 168.9(3) . . . . ?
Dy1 N7 C57 C56 -165.6(3) . . . . ?
Dy1 N9 C60 C61 174.3(4) . . . . ?
Dy1 N9 C64 C63 -173.0(4) . . . . ?
Dy1 C1 C2 C3 179.9(3) . . . . ?
Dy1 C1 C2 C16 -3.3(5) . . . . ?
Dy1 C27 C28 C29 137.8(3) . . . . ?
Dy1 C27 C28 C42 -38.5(5) . . . . ?
Dy1 C27 C53 N7 5.8(3) . . . . ?
Dy1 C27 C53 C54 -169.3(3) . . . . ?
Dy1 C28 C29 C30 -98.7(6) . . . . ?
Dy1 C28 C29 C34 82.4(5) . . . . ?
Dy1 C28 C42 N6 -35.4(4) . . . . ?
Dy1 C53 C54 C55 63.2(18) . . . . ?
N1 C1 C2 C3 0.3(5) . . . . ?
N1 C1 C2 C16 177.1(4) . . . . ?
N1 C9 C10 N2 -167.8(13) . . . . ?
N1 C9 C10A N2A -179.5(9) . . . . ?
N3 C17 C18 C23 176.9(9) . . . . ?
N3 C17 C19 C25 -174.3(9) . . . . ?
N3 C17 C20 C21 179.1(9) . . . . ?
N3 C17A C18A C23A 176.4(9) . . . . ?
N3 C17A C19A C25A -172.9(9) . . . . ?
N3 C17A C20A C21A 176.2(9) . . . . ?
C17 N3 C16 C2 -176.0(7) . . . . ?
C17 C18 C23 C22 59.4(13) . . . . ?
C17 C18 C23 C24 -58.9(13) . . . . ?
C17 C19 C25 C24 58.2(13) . . . . ?
C17 C19 C25 C26 -59.6(12) . . . . ?
C17 C20 C21 C22 -60.2(12) . . . . ?
C17 C20 C21 C26 57.8(12) . . . . ?
C18 C17 C19 C25 -59.5(12) . . . . ?
C18 C17 C20 C21 60.4(11) . . . . ?
C18 C23 C24 C25 59.9(13) . . . . ?
C19 C17 C18 C23 61.1(12) . . . . ?
C19 C17 C20 C21 -59.9(12) . . . . ?
C19 C25 C26 C21 59.7(12) . . . . ?
C20 C17 C18 C23 -60.0(12) . . . . ?
C20 C17 C19 C25 61.2(12) . . . . ?
C20 C21 C22 C23 61.8(12) . . . . ?
C20 C21 C26 C25 -60.3(13) . . . . ?
C21 C22 C23 C18 -60.2(13) . . . . ?
C21 C22 C23 C24 55.8(13) . . . . ?
C22 C21 C26 C25 57.6(13) . . . . ?
C22 C23 C24 C25 -57.2(14) . . . . ?
C23 C24 C25 C19 -59.7(13) . . . . ?
C23 C24 C25 C26 56.8(14) . . . . ?
C24 C25 C26 C21 -57.6(14) . . . . ?
C26 C21 C22 C23 -56.6(13) . . . . ?
N4 C27 C28 Dy1 -145.0(3) . . . . ?
N4 C27 C28 C29 -7.2(4) . . . . ?
N4 C27 C28 C42 176.5(4) . . . . ?
N4 C27 C53 Dy1 154.7(4) . . . . ?
N4 C27 C53 N7 160.4(3) . . . . ?
N4 C27 C53 C54 -14.6(6) . . . . ?
N4 C35 C36 N5 176.2(4) . . . . ?
N5 C37 C38 C39 59(4) . . . . ?
N5 C37A C38A C39A 56.3(8) . . . . ?
C37 N5 C41 C40 56(3) . . . . ?
C37 N5 C36 C35 -150(2) . . . . ?
C37 C38 C39 C40 -51(5) . . . . ?
C38 C39 C40 C41 47(5) . . . . ?
C39 C40 C41 N5 -50(4) . . . . ?
C41 N5 C37 C38 -61(3) . . . . ?
C41 N5 C36 C35 86(2) . . . . ?
N6 C43 C44 C47 173.7(12) . . . . ?
N6 C43 C45 C49 -178.4(14) . . . . ?
N6 C43 C46 C51 179.2(12) . . . . ?
N6 C43 C44A C47A 177.1(5) . . . . ?
N6 C43 C45A C49A -176.9(6) . . . . ?
N6 C43 C46A C51A -178.8(5) . . . . ?
N7 C53 C54 C55 3.8(6) . . . . ?
N8 C55 C56 C57 -178.1(4) . . . . ?
N9 C60 C61 C62 0.9(8) . . . . ?
N10 C62 C63 C64 179.5(5) . . . . ?
C65 N10 C62 C61 -7(3) . . . . ?
C65 N10 C62 C63 174(3) . . . . ?
C66 N10 C62 C61 173(3) . . . . ?
C66 N10 C62 C63 -6(3) . . . . ?
C1 N1 C8 C3 0.7(5) . . . . ?
C1 N1 C8 C7 -178.8(5) . . . . ?
C1 N1 C9 C10 87.2(12) . . . . ?
C1 N1 C9 C10A 74.1(8) . . . . ?
C1 C2 C3 C4 178.5(5) . . . . ?
C1 C2 C3 C8 0.1(5) . . . . ?
C1 C2 C16 N3 -0.3(7) . . . . ?
C2 C3 C4 C5 -178.7(5) . . . . ?
C2 C3 C8 N1 -0.5(5) . . . . ?
C2 C3 C8 C7 179.1(5) . . . . ?
C3 C2 C16 N3 176.0(4) . . . . ?
C3 C4 C5 C6 0.4(9) . . . . ?
C4 C3 C8 N1 -179.2(4) . . . . ?
C4 C3 C8 C7 0.4(7) . . . . ?
C4 C5 C6 C7 -0.2(10) . . . . ?
C5 C6 C7 C8 0.0(9) . . . . ?
C6 C7 C8 N1 179.3(5) . . . . ?
C6 C7 C8 C3 -0.1(8) . . . . ?
C8 N1 C1 Dy1 -179.9(4) . . . . ?
C8 N1 C1 C2 -0.6(5) . . . . ?
C8 N1 C9 C10 -87.2(12) . . . . ?
C8 N1 C9 C10A -100.3(8) . . . . ?
C8 C3 C4 C5 -0.5(7) . . . . ?
C9 N1 C1 Dy1 5.1(8) . . . . ?
C9 N1 C1 C2 -175.6(4) . . . . ?
C9 N1 C8 C3 175.6(4) . . . . ?
C9 N1 C8 C7 -3.9(8) . . . . ?
N2 C11 C12 C13 63(2) . . . . ?
C10 N2 C11 C12 177.1(18) . . . . ?
C10 N2 C15 C14 176.9(18) . . . . ?
C11 N2 C10 C9 -73(3) . . . . ?
C11 N2 C15 C14 47(3) . . . . ?
C11 C12 C13 C14 -64(2) . . . . ?
C12 C13 C14 C15 61(2) . . . . ?
C13 C14 C15 N2 -53(2) . . . . ?
C15 N2 C10 C9 157.0(19) . . . . ?
C15 N2 C11 C12 -52(3) . . . . ?
C16 N3 C17 C18 159.8(7) . . . . ?
C16 N3 C17 C19 -83.5(9) . . . . ?
C16 N3 C17 C20 39.0(11) . . . . ?
C16 N3 C17A C18A 132.6(7) . . . . ?
C16 N3 C17A C19A -111.3(9) . . . . ?
C16 N3 C17A C20A 11.3(12) . . . . ?
C16 C2 C3 C4 1.9(9) . . . . ?
C16 C2 C3 C8 -176.5(4) . . . . ?
C27 N4 C34 C29 -5.9(5) . . . . ?
C27 N4 C34 C33 174.0(4) . . . . ?
C27 N4 C35 C36 -76.8(5) . . . . ?
C27 C28 C29 C30 -177.1(5) . . . . ?
C27 C28 C29 C34 4.0(5) . . . . ?
C27 C28 C42 Dy1 38.2(5) . . . . ?
C27 C28 C42 N6 2.8(8) . . . . ?
C27 C53 C54 C55 178.7(4) . . . . ?
C28 C27 C53 Dy1 -71.3(4) . . . . ?
C28 C27 C53 N7 -65.5(5) . . . . ?
C28 C27 C53 C54 119.4(5) . . . . ?
C28 C29 C30 C31 -179.7(5) . . . . ?
C28 C29 C34 N4 1.1(5) . . . . ?
C28 C29 C34 C33 -178.8(4) . . . . ?
C29 C28 C42 Dy1 -137.6(4) . . . . ?
C29 C28 C42 N6 -173.0(4) . . . . ?
C29 C30 C31 C32 -0.7(8) . . . . ?
C30 C29 C34 N4 -177.9(4) . . . . ?
C30 C29 C34 C33 2.2(7) . . . . ?
C30 C31 C32 C33 1.3(9) . . . . ?
C31 C32 C33 C34 -0.1(8) . . . . ?
C32 C33 C34 N4 178.5(5) . . . . ?
C32 C33 C34 C29 -1.6(7) . . . . ?
C34 N4 C27 Dy1 -79.1(6) . . . . ?
C34 N4 C27 C28 8.1(4) . . . . ?
C34 N4 C27 C53 151.1(4) . . . . ?
C34 N4 C35 C36 60.2(5) . . . . ?
C34 C29 C30 C31 -1.0(7) . . . . ?
C35 N4 C27 Dy1 61.6(6) . . . . ?
C35 N4 C27 C28 148.8(3) . . . . ?
C35 N4 C27 C53 -68.2(5) . . . . ?
C35 N4 C34 C29 -146.8(4) . . . . ?
C35 N4 C34 C33 33.1(7) . . . . ?
C36 N5 C37 C38 174.8(19) . . . . ?
C36 N5 C41 C40 -177(2) . . . . ?
C36 N5 C37A C38A 177.7(5) . . . . ?
C36 N5 C41A C40A -179.2(4) . . . . ?
C42 N6 C43 C44 63.5(14) . . . . ?
C42 N6 C43 C45 -65.3(15) . . . . ?
C42 N6 C43 C46 -178.5(12) . . . . ?
C42 N6 C43 C44A 46.2(6) . . . . ?
C42 N6 C43 C45A -74.8(7) . . . . ?
C42 N6 C43 C46A 164.7(6) . . . . ?
C42 C28 C29 C30 -0.3(7) . . . . ?
C42 C28 C29 C34 -179.1(4) . . . . ?
C43 N6 C42 Dy1 152.0(4) . . . . ?
C43 N6 C42 C28 -167.1(4) . . . . ?
C43 C44 C47 C48 60(2) . . . . ?
C43 C44 C47 C52 -59(2) . . . . ?
C43 C45 C49 C48 -51(2) . . . . ?
C43 C45 C49 C50 67(2) . . . . ?
C43 C46 C51 C50 -59.7(19) . . . . ?
C43 C46 C51 C52 61.1(19) . . . . ?
C43 C44A C47A C48A 60.1(8) . . . . ?
C43 C44A C47A C52A -59.7(7) . . . . ?
C43 C45A C49A C48A -61.7(9) . . . . ?
C43 C45A C49A C50A 58.4(9) . . . . ?
C43 C46A C51A C50A -59.8(8) . . . . ?
C43 C46A C51A C52A 58.6(8) . . . . ?
C44 C43 C45 C49 49(2) . . . . ?
C44 C43 C46 C51 -56.2(18) . . . . ?
C44 C47 C48 C49 -58(2) . . . . ?
C44 C47 C52 C51 60(2) . . . . ?
C45 C43 C44 C47 -56(2) . . . . ?
C45 C43 C46 C51 59.5(18) . . . . ?
C45 C49 C50 C51 -63(2) . . . . ?
C46 C43 C44 C47 55.9(19) . . . . ?
C46 C43 C45 C49 -64(2) . . . . ?
C46 C51 C52 C47 -61(2) . . . . ?
C47 C48 C49 C45 56(2) . . . . ?
C47 C48 C49 C50 -60(2) . . . . ?
C48 C47 C52 C51 -58(2) . . . . ?
C48 C49 C50 C51 58(2) . . . . ?
C49 C50 C51 C46 61(2) . . . . ?
C49 C50 C51 C52 -58(2) . . . . ?
C50 C51 C52 C47 57(2) . . . . ?
C52 C47 C48 C49 61(2) . . . . ?
C53 N7 C57 C56 0.4(7) . . . . ?
C53 C27 C28 Dy1 77.5(4) . . . . ?
C53 C27 C28 C29 -144.7(4) . . . . ?
C53 C27 C28 C42 39.0(7) . . . . ?
C53 C54 C55 N8 176.0(4) . . . . ?
C53 C54 C55 C56 -2.6(6) . . . . ?
C54 C55 C56 C57 0.5(6) . . . . ?
C55 C56 C57 N7 0.6(7) . . . . ?
C57 N7 C53 Dy1 -171.6(4) . . . . ?
C57 N7 C53 C27 -177.8(4) . . . . ?
C57 N7 C53 C54 -2.7(6) . . . . ?
C58 N8 C55 C54 -176.6(4) . . . . ?
C58 N8 C55 C56 1.9(6) . . . . ?
C59 N8 C55 C54 -7.6(6) . . . . ?
C59 N8 C55 C56 171.0(4) . . . . ?
C60 N9 C64 C63 4.8(7) . . . . ?
C60 C61 C62 N10 -178.3(5) . . . . ?
C60 C61 C62 C63 0.9(8) . . . . ?
C61 C62 C63 C64 0.3(8) . . . . ?
C62 C63 C64 N9 -3.4(9) . . . . ?
C64 N9 C60 C61 -3.5(7) . . . . ?
N2A C11A C12A C13A 54.7(14) . . . . ?
C73 C72 C71 O2A -12(4) . . . . ?
C72 C73 C74 O2A -23(3) . . . . ?
C71 O2A C74 C73 18(4) . . . . ?
C74 O2A C71 C72 -5(4) . . . . ?
C74 C73 C72 C71 23(4) . . . . ?
O1 C67 C68 C69 -23(2) . . . . ?
C67 O1 C70 C69 -6(2) . . . . ?
C67 C68 C69 C70 20(2) . . . . ?
C68 C69 C70 O1 -10(2) . . . . ?
C70 O1 C67 C68 18.4(19) . . . . ?
O1A C67A C68A C69A 5(3) . . . . ?
C67A O1A C70A C69A 1(4) . . . . ?
C67A C68A C69A C70A -5(3) . . . . ?
C68A C69A C70A O1A 3(4) . . . . ?
C70A O1A C67A C68A -4(4) . . . . ?
C73A C72A C71A O2 -34(3) . . . . ?
C72A C73A C74A O2 -52(2) . . . . ?
C71A O2 C74A C73A 35(3) . . . . ?
C74A O2 C71A C72A 0(3) . . . . ?
C74A C73A C72A C71A 54(2) . . . . ?
C10A N2A C11A C12A 173.1(10) . . . . ?
C10A N2A C15A C14A -168.3(12) . . . . ?
C11A N2A C10A C9 -86.3(15) . . . . ?
C11A N2A C15A C14A 66.9(15) . . . . ?
C11A C12A C13A C14A -48.2(15) . . . . ?
C12A C13A C14A C15A 51.7(16) . . . . ?
C13A C14A C15A N2A -59.5(14) . . . . ?
C15A N2A C10A C9 151.9(12) . . . . ?
C15A N2A C11A C12A -64.7(15) . . . . ?
C17A N3 C16 C2 -179.7(7) . . . . ?
C17A C18A C23A C22A 59.5(13) . . . . ?
C17A C18A C23A C24A -59.6(13) . . . . ?
C17A C19A C25A C24A 59.1(13) . . . . ?
C17A C19A C25A C26A -59.4(13) . . . . ?
C17A C20A C21A C22A -57.4(13) . . . . ?
C17A C20A C21A C26A 59.3(13) . . . . ?
C18A C17A C19A C25A -57.4(12) . . . . ?
C18A C17A C20A C21A 56.2(13) . . . . ?
C18A C23A C24A C25A 61.0(13) . . . . ?
C19A C17A C18A C23A 57.9(11) . . . . ?
C19A C17A C20A C21A -59.3(12) . . . . ?
C19A C25A C26A C21A 59.3(13) . . . . ?
C20A C17A C18A C23A -57.5(12) . . . . ?
C20A C17A C19A C25A 59.2(12) . . . . ?
C20A C21A C22A C23A 59.9(14) . . . . ?
C20A C21A C26A C25A -59.3(13) . . . . ?
C21A C22A C23A C18A -60.9(13) . . . . ?
C21A C22A C23A C24A 56.5(14) . . . . ?
C22A C21A C26A C25A 56.9(14) . . . . ?
C22A C23A C24A C25A -56.4(13) . . . . ?
C23A C24A C25A C19A -60.5(12) . . . . ?
C23A C24A C25A C26A 56.5(14) . . . . ?
C24A C25A C26A C21A -57.4(14) . . . . ?
C26A C21A C22A C23A -56.0(14) . . . . ?
C37A N5 C36 C35 -171.2(6) . . . . ?
C37A N5 C41A C40A 59.5(6) . . . . ?
C37A C38A C39A C40A -53.2(10) . . . . ?
C38A C39A C40A C41A 53.3(10) . . . . ?
C39A C40A C41A N5 -57.1(8) . . . . ?
C41A N5 C36 C35 66.3(6) . . . . ?
C41A N5 C37A C38A -59.0(6) . . . . ?
C44A C43 C45A C49A 60.1(9) . . . . ?
C44A C43 C46A C51A -58.8(7) . . . . ?
C44A C47A C48A C49A -61.2(9) . . . . ?
C44A C47A C52A C51A 58.6(8) . . . . ?
C45A C43 C44A C47A -58.9(7) . . . . ?
C45A C43 C46A C51A 58.7(7) . . . . ?
C45A C49A C50A C51A -59.6(9) . . . . ?
C46A C43 C44A C47A 59.7(7) . . . . ?
C46A C43 C45A C49A -57.9(9) . . . . ?
C46A C51A C52A C47A -57.8(8) . . . . ?
C47A C48A C49A C45A 61.1(9) . . . . ?
C47A C48A C49A C50A -58.1(9) . . . . ?
C48A C47A C52A C51A -61.2(8) . . . . ?
C48A C49A C50A C51A 58.8(9) . . . . ?
C49A C50A C51A C46A 60.3(9) . . . . ?
C49A C50A C51A C52A -59.2(9) . . . . ?
C50A C51A C52A C47A 60.7(8) . . . . ?
C52A C47A C48A C49A 58.8(8) . . . . ?
C65A N10 C62 C61 7.1(17) . . . . ?
C65A N10 C62 C63 -172.0(16) . . . . ?
C66A N10 C62 C61 -167.8(10) . . . . ?
C66A N10 C62 C63 13.1(12) . . . . ?
